data_7715267
loop_
_publ_author_name
'Huang, Qiu-Qin'
'Lin, Yan-Yan'
'Wang, Yu-Ling'
'Qi, Jia Yuan'
'Fu, FengFu'
'Wei, Qiao-Hua'

_publ_section_title
;
 Pargyline-phosphine copper(I) clusters with tunable emission for
 light-emitting devices.
;
_journal_issue 13
_journal_name_full 'Dalton transactions (Cambridge, England : 2003)'
_journal_page_first 5844
_journal_page_last 5850
_journal_paper_doi 10.1039/d4dt00022f
_journal_volume 53
_journal_year 2024
_chemical_formula_moiety 'C112 H104 Cu6 N8 P4, 2(F6 P), 0.5(C H2 Cl2)'
_chemical_formula_sum 'C112.5 H105 Cl Cu6 F12 N8 P6'
_chemical_formula_weight 2399.55
_space_group_crystal_system triclinic
_space_group_IT_number 2
_space_group_name_Hall '-P 1'
_space_group_name_H-M_alt 'P -1'
_atom_sites_solution_hydrogens geom
_atom_sites_solution_primary dual
_audit_creation_date 2024-01-26
_audit_creation_method
;
Olex2 1.5
(compiled 2023.08.24 svn.re1ec1418 for OlexSys, GUI svn.r6817)
;
_audit_update_record
;
2024-02-20 deposited with the CCDC.	2024-02-26 downloaded from the CCDC.
;
_cell_angle_alpha 74.6580(10)
_cell_angle_beta 78.7900(10)
_cell_angle_gamma 72.0250(10)
_cell_formula_units_Z 2
_cell_length_a 14.51350(10)
_cell_length_b 14.80280(10)
_cell_length_c 26.8559(2)
_cell_measurement_reflns_used 67411
_cell_measurement_temperature 100.00(10)
_cell_measurement_theta_max 30.9650
_cell_measurement_theta_min 2.0380
_cell_volume 5252.41(7)
_computing_cell_refinement 'CrysAlisPro 1.171.41.123a (Rigaku OD, 2022)'
_computing_data_collection 'CrysAlisPro 1.171.41.123a (Rigaku OD, 2022)'
_computing_data_reduction 'CrysAlisPro 1.171.41.123a (Rigaku OD, 2022)'
_computing_molecular_graphics 'Olex2 1.5 (Dolomanov et al., 2009)'
_computing_publication_material 'Olex2 1.5 (Dolomanov et al., 2009)'
_computing_structure_refinement 'SHELXL 2018/3 (Sheldrick, 2015)'
_computing_structure_solution 'SHELXT 2018/2 (Sheldrick, 2018)'
_diffrn_ambient_temperature 100.15
_diffrn_detector_area_resol_mean 10.0000
_diffrn_detector_type HyPix
_diffrn_measured_fraction_theta_full 0.999
_diffrn_measured_fraction_theta_max 0.997
_diffrn_measurement_details
;
List of Runs (angles in degrees, time in seconds):

  # Type    Start    End  Width  t~exp~   \w     \q     \k     \f   Frames
#--------------------------------------------------------------------------
  1  \w     -9.00  80.00   0.50    0.33    --    6.80  57.00 -30.00  178
  2  \w    -18.00  26.00   0.50    0.33    --    6.80 -99.00-180.00   88
  3  \w    -66.00  31.00   0.50    0.33    --    6.80 -77.00-150.00  194
  4  \w    -18.00  41.00   0.50    0.33    --    6.80 -99.00  60.00  118
  5  \w    -18.00  29.00   0.50    0.33    --   -5.24 -99.00  90.00   94
  6  \w    -20.00  69.00   0.50    0.33    --   -5.24  38.00-120.00  178
  7  \w    -18.00  29.00   0.50    0.33    --   -5.24 -99.00-120.00   94
  8  \w    -81.00  10.00   0.50    0.33    --   -5.24 -19.00  60.00  182
  9  \w    -21.00  68.00   0.50    0.33    --   -5.24  57.00  30.00  178
;
_diffrn_measurement_device 'four-circle diffractometer'
_diffrn_measurement_device_type 'XtaLAB Synergy R, HyPix'
_diffrn_measurement_method '\w scans'
_diffrn_radiation_type MoK\a
_diffrn_radiation_wavelength 0.71073
_diffrn_reflns_av_R_equivalents 0.0402
_diffrn_reflns_av_unetI/netI 0.0317
_diffrn_reflns_Laue_measured_fraction_full 0.999
_diffrn_reflns_Laue_measured_fraction_max 0.997
_diffrn_reflns_limit_h_max 18
_diffrn_reflns_limit_h_min -18
_diffrn_reflns_limit_k_max 19
_diffrn_reflns_limit_k_min -19
_diffrn_reflns_limit_l_max 34
_diffrn_reflns_limit_l_min -34
_diffrn_reflns_number 113448
_diffrn_reflns_point_group_measured_fraction_full 0.999
_diffrn_reflns_point_group_measured_fraction_max 0.997
_diffrn_reflns_theta_full 25.242
_diffrn_reflns_theta_max 27.500
_diffrn_reflns_theta_min 1.741
_exptl_absorpt_coefficient_mu 1.384
_exptl_absorpt_correction_T_max 1.00000
_exptl_absorpt_correction_T_min 0.10581
_exptl_absorpt_correction_type multi-scan
_exptl_absorpt_process_details
;
CrysAlisPro 1.171.41.123a (Rigaku Oxford Diffraction, 2022)
Empirical absorption correction using spherical harmonics,
implemented in SCALE3 ABSPACK scaling algorithm.
;
_exptl_crystal_colour yellow
_exptl_crystal_colour_primary yellow
_exptl_crystal_density_diffrn 1.517
_exptl_crystal_description block
_exptl_crystal_F_000 2450
_exptl_crystal_size_max 0.04
_exptl_crystal_size_mid 0.02
_exptl_crystal_size_min 0.02
_refine_diff_density_max 1.657
_refine_diff_density_min -1.249
_refine_diff_density_rms 0.105
_refine_ls_extinction_method none
_refine_ls_goodness_of_fit_ref 1.057
_refine_ls_hydrogen_treatment constr
_refine_ls_matrix_type full
_refine_ls_number_parameters 1635
_refine_ls_number_reflns 24051
_refine_ls_number_restraints 874
_refine_ls_restrained_S_all 1.083
_refine_ls_R_factor_all 0.0660
_refine_ls_R_factor_gt 0.0563
_refine_ls_shift/su_max 0.002
_refine_ls_shift/su_mean 0.000
_refine_ls_structure_factor_coef Fsqd
_refine_ls_weighting_details 'w=1/[\s^2^(Fo^2^)+(0.0868P)^2^+11.3986P] where P=(Fo^2^+2Fc^2^)/3'
_refine_ls_weighting_scheme calc
_refine_ls_wR_factor_gt 0.1555
_refine_ls_wR_factor_ref 0.1624
_reflns_Friedel_coverage 0.000
_reflns_number_gt 20246
_reflns_number_total 24051
_reflns_threshold_expression 'I > 2\s(I)'
_cod_data_source_file d4dt00022f2.cif
_cod_data_source_block b
_cod_depositor_comments 'Adding full bibliography for 7715265--7715267.cif.'
_cod_original_cell_volume 5252.41(8)
_cod_original_formula_sum 'C112.50 H105 Cl Cu6 F12 N8 P6'
_cod_database_code 7715267
_shelx_shelxl_version_number 2018/3
_shelx_space_group_comment
;
The symmetry employed for this shelxl refinement is uniquely defined
by the following loop, which should always be used as a source of
symmetry information in preference to the above space-group names.
They are only intended as comments.
;
_shelx_estimated_absorpt_t_max 0.973
_shelx_estimated_absorpt_t_min 0.947
_olex2_refinement_description
;
1. Fixed Uiso
 At 1.2 times of:
  All C(H) groups, All C(H,H) groups
 At 1.5 times of:
  All C(H,H,H) groups
2. Restrained distances
 Cl1-Cl2
 2.6 with sigma of 0.01
 C87-N3 = N3-C91A
 1.4 with sigma of 0.01
 N8A-C115 = N8-C106
 1.4 with sigma of 0.02
 C106-C114 = C115-C108
 1.45 with sigma of 0.02
 N8A-C108 = N8-C114
 2.4 with sigma of 0.02
 C1B-C1C = C1C-C1A
 1.4 with sigma of 0.02
 C1C-C98
 2.8 with sigma of 0.02
 N8-C107 = C116-N8A
 1.4 with sigma of 0.02
 Cl4-C117 \\sim C117-Cl3
 with sigma of 0.02
 Cl2-C2A \\sim C2A-Cl1
 with sigma of 0.02
3. Uiso/Uaniso restraints and constraints
Cl2 \\sim C2A \\sim Cl1 \\sim Cl4 \\sim Cl3 \\sim C117: within 2A with sigma of
0.01 and sigma for terminal atoms of 0.02 within 2A
P5 \\sim F9 \\sim F7 \\sim F4 \\sim F5 \\sim F2 \\sim F11 \\sim F7A \\sim F11A
\\sim F5A \\sim F9A \\sim F2A: within 2A with sigma of 0.01 and sigma for
terminal atoms of 0.02 within 2A
N3 \\sim C87 \\sim C91 \\sim C99A \\sim F3 \\sim C98 \\sim C99 \\sim C100 \\sim
C104 \\sim C103 \\sim C101 \\sim C102 \\sim C105 \\sim C1A \\sim C1B \\sim C1C
\\sim C1D: within 2A with sigma of 0.01 and sigma for terminal atoms of 0.02
within 2A
C91 \\sim C91A \\sim N3 \\sim C87A \\sim C87 \\sim C99A \\sim C99: within 2A
with sigma of 0.005 and sigma for terminal atoms of 0.01 within 2A
C107 \\sim C47 \\sim C47A \\sim N8 \\sim N8A \\sim C106 \\sim C109 \\sim C113
\\sim C110 \\sim C112 \\sim C108 \\sim C114 \\sim C1E \\sim C1F \\sim C1G \\sim
C111 \\sim C1I \\sim C1H \\sim C115 \\sim C45A \\sim C45 \\sim C20: within 2A
with sigma of 0.01 and sigma for terminal atoms of 0.02 within 2A
N8 \\sim N8A \\sim C107 \\sim C116: within 2A with sigma of 0.01 and sigma for
terminal atoms of 0.02 within 2A
F12 \\sim F12A \\sim P2: within 2A with sigma of 0.01 and sigma for terminal
atoms of 0.02 within 2A
C21 \\sim C89 \\sim C89A \\sim C21A \\sim C23 \\sim C93 \\sim C95 \\sim C93A
\\sim C23A \\sim C95A \\sim C73: within 2A with sigma of 0.01 and sigma for
terminal atoms of 0.02 within 2A
4. Others
 Sof(C93A)=Sof(H93A)=Sof(C95A)=Sof(H95A)=Sof(C23A)=Sof(H23A)=Sof(C89A)=
 Sof(H89A)=Sof(C21A)=Sof(H21A)=1-FVAR(1)
 Sof(C21)=Sof(H21)=Sof(C89)=Sof(H89)=Sof(C23)=Sof(H23)=Sof(C93)=Sof(H93)=
 Sof(C95)=Sof(H95)=FVAR(1)
 Sof(Cu5A)=1-FVAR(2)
 Sof(Cu5)=FVAR(2)
 Fixed Sof: F12(0.5) F3(0.5) F7(0.5) F2(0.5) C87(0.5) H87A(0.5) H87B(0.5)
 C45(0.5) F9(0.5) C91(0.5) H91A(0.5) H91B(0.5) H91C(0.5) F5(0.5) C47(0.5)
 H47A(0.5) H47B(0.5) F11(0.5) C45A(0.5) C47A(0.5) H47C(0.5) H47D(0.5) N8(0.5)
 N8A(0.5) F7A(0.5) F11A(0.5) F5A(0.5) F9A(0.5) F2A(0.5) C99(0.5) H99A(0.5)
 H99B(0.5) C100(0.5) H100(0.5) C104(0.5) H104(0.5) C103(0.5) H103(0.5)
 C101(0.5) H101(0.5) C102(0.5) H102(0.5) C99A(0.5) H99C(0.5) H99D(0.5)
 C105(0.5) H105(0.5) C1A(0.5) H1AA(0.5) C1B(0.5) H1BA(0.5) C1C(0.5) H1C(0.5)
 C1D(0.5) H1D(0.5) C106(0.5) H10A(0.5) H10B(0.5) C107(0.5) H10C(0.5) H10D(0.5)
 H10E(0.5) C109(0.5) H109(0.5) C113(0.5) H113(0.5) C110(0.5) H110(0.5)
 C112(0.5) H112(0.5) C108(0.5) C114(0.5) C1E(0.5) H1E(0.5) C1F(0.5) H1F(0.5)
 C1G(0.5) H1G(0.5) C111(0.5) H111(0.5) C1I(0.5) H1I(0.5) C1H(0.5) H1H(0.5)
 C91A(0.5) H91D(0.5) H91E(0.5) H91F(0.5) C87A(0.5) H87C(0.5) H87D(0.5) F3A(0.5)
 F12A(0.5) C115(0.5) H11A(0.5) H11B(0.5) C116(0.5) H11C(0.5) H11D(0.5)
 H11E(0.5) Cl2(0.25) Cl1(0.25) C2A(0.25) H2AA(0.25) H2AB(0.25) Cl3(0.25)
 Cl4(0.25) C117(0.25) H11F(0.25) H11G(0.25)
5.a Secondary CH2 refined with riding coordinates:
 C1(H1A,H1B), C4(H4A,H4B), C51(H51A,H51B), C13(H13A,H13B), C87(H87A,H87B),
 C47(H47A,H47B), C47A(H47C,H47D), C99(H99A,H99B), C99A(H99C,H99D), C106(H10A,
 H10B), C87A(H87C,H87D), C115(H11A,H11B), C2A(H2AA,H2AB), C117(H11F,H11G)
5.b Aromatic/amide H refined with riding coordinates:
 C12(H12), C16(H16), C18(H18), C24(H24), C26(H26), C30(H30), C32(H32),
 C36(H36), C40(H40), C42(H42), C44(H44), C54(H54), C56(H56), C60(H60), C64(H64),
  C70(H70), C72(H72), C78(H78), C80(H80), C82(H82), C84(H84), C86(H86),
 C88(H88), C92(H92), C94(H94), C96(H96), C97(H97), C49(H49), C53(H53), C27(H27),
  C55(H55), C7(H7), C57(H57), C29(H29), C59(H59), C15(H15), C61(H61), C31(H31),
 C63(H63), C65(H65), C33(H33), C67(H67), C17(H17), C69(H69), C35(H35), C71(H71),
  C9(H9), C37(H37), C75(H75), C19(H19), C77(H77), C39(H39), C79(H79), C5(H5),
 C81(H81), C41(H41), C83(H83), C21(H21), C85(H85), C43(H43), C11(H11), C89(H89),
  C23(H23), C93(H93), C95(H95), C3(H3), C93A(H93A), C95A(H95A), C23A(H23A),
 C89A(H89A), C21A(H21A), C100(H100), C104(H104), C103(H103), C101(H101),
 C102(H102), C105(H105), C1A(H1AA), C1B(H1BA), C1C(H1C), C1D(H1D), C109(H109),
 C113(H113), C110(H110), C112(H112), C1E(H1E), C1F(H1F), C1G(H1G), C111(H111),
 C1I(H1I), C1H(H1H)
5.c Fitted hexagon refined as free rotating group:
 C114(C1E,C1F,C1G,C111,C1I)
5.d Idealised Me refined as rotating group:
 C90(H90A,H90B,H90C), C25(H25A,H25B,H25C), C91(H91A,H91B,H91C), C107(H10C,H10D,
 H10E), C91A(H91D,H91E,H91F), C116(H11C,H11D,H11E)
;
_olex2_submission_special_instructions 'No special instructions were received'
_oxdiff_exptl_absorpt_empirical_details
;
Empirical correction (ABSPACK) includes:
- Absorption correction using spherical harmonics
- Frame scaling
;

loop_
_space_group_symop_operation_xyz
'x, y, z'
'-x, -y, -z'

loop_
_atom_site_label
_atom_site_type_symbol
_atom_site_fract_x
_atom_site_fract_y
_atom_site_fract_z
_atom_site_U_iso_or_equiv
_atom_site_adp_type
_atom_site_occupancy
_atom_site_site_symmetry_order
_atom_site_calc_flag
_atom_site_refinement_flags_posn
_atom_site_refinement_flags_adp
_atom_site_refinement_flags_occupancy
_atom_site_disorder_assembly
_atom_site_disorder_group
Cu1 Cu 0.72486(3) 0.71581(3) 0.19825(2) 0.02066(9) Uani 1 1 d . . . . .
Cu4 Cu 0.90180(3) 0.47725(3) 0.26681(2) 0.02625(10) Uani 1 1 d . . . . .
Cu6 Cu 0.66485(3) 0.66805(3) 0.30269(2) 0.02894(10) Uani 1 1 d . . . . .
Cu3 Cu 0.83913(3) 0.66144(3) 0.26399(2) 0.02986(11) Uani 1 1 d . . . . .
Cu2 Cu 0.55103(3) 0.80092(3) 0.23526(2) 0.03140(11) Uani 1 1 d . . . . .
Cu5 Cu 0.71135(14) 0.5274(2) 0.2540(3) 0.0231(5) Uani 0.76(2) 1 d . . P A 1
P1 P 0.69497(6) 0.83424(6) 0.12712(3) 0.02115(16) Uani 1 1 d . . . . .
P4 P 0.75209(6) 0.37378(6) 0.24184(3) 0.02155(16) Uani 1 1 d . . . . .
P6 P 0.98143(7) 0.65046(6) 0.28582(3) 0.02637(18) Uani 1 1 d . . . . .
P3 P 0.53451(7) 0.71479(7) 0.35788(3) 0.02926(19) Uani 1 1 d . . . . .
P2 P 0.78455(9) 0.73725(8) 0.60471(5) 0.0441(3) Uani 1 1 d . U . . .
P5 P 0.20519(13) 1.14926(11) 0.19049(7) 0.0712(5) Uani 1 1 d . U . . .
F1 F 0.87669(19) 0.6655(2) 0.62933(12) 0.0552(7) Uani 1 1 d . . . . .
N1 N 1.0294(2) 0.5564(2) 0.09881(10) 0.0238(5) Uani 1 1 d . . . . .
N4 N 1.0503(2) 0.4730(2) 0.26150(11) 0.0255(6) Uani 1 1 d . . . . .
N6 N 0.9104(2) 0.3262(2) 0.29017(11) 0.0272(6) Uani 1 1 d . . . . .
N7 N 0.4722(2) 0.8803(2) 0.28761(13) 0.0311(6) Uani 1 1 d . . . . .
F4 F 0.2323(2) 1.0403(2) 0.22306(13) 0.0609(7) Uani 1 1 d . U . . .
N2 N 0.5029(2) 0.8759(2) 0.16124(12) 0.0293(6) Uani 1 1 d . . . . .
N5 N 0.4192(2) 0.6066(2) 0.19076(13) 0.0347(7) Uani 1 1 d . . . . .
F6 F 0.8113(3) 0.6990(4) 0.55458(13) 0.0970(14) Uani 1 1 d . . . . .
C1 C 1.0914(3) 0.5931(3) 0.12082(13) 0.0276(7) Uani 1 1 d . . . . .
H1A H 1.152880 0.541647 0.127621 0.033 Uiso 1 1 calc R U . . .
H1B H 1.057816 0.609118 0.154444 0.033 Uiso 1 1 calc R U . . .
C4 C 0.9818(2) 0.4903(2) 0.13883(13) 0.0271(7) Uani 1 1 d . . . . .
H4A H 1.031728 0.438495 0.158318 0.032 Uiso 1 1 calc R U . . .
H4B H 0.948926 0.459065 0.121902 0.032 Uiso 1 1 calc R U . . .
C6 C 0.7572(2) 0.8019(2) 0.06612(12) 0.0227(6) Uani 1 1 d . . . . .
C8 C 0.5656(2) 0.8695(2) 0.11698(13) 0.0256(6) Uani 1 1 d . . . . .
C10 C 0.7293(3) 0.7842(2) 0.26518(13) 0.0274(7) Uani 1 1 d . . . . .
C12 C 0.7787(3) 0.8701(3) 0.02153(13) 0.0294(7) Uani 1 1 d . . . . .
H12 H 0.763505 0.936778 0.022616 0.035 Uiso 1 1 calc R U . . .
C14 C 1.1150(3) 0.6827(3) 0.08475(13) 0.0288(7) Uani 1 1 d . . . . .
C16 C 0.5342(3) 0.8874(3) 0.06915(15) 0.0313(7) Uani 1 1 d . . . . .
H16 H 0.580099 0.881238 0.038922 0.038 Uiso 1 1 calc R U . . .
C18 C 0.7815(3) 0.7039(2) 0.06418(13) 0.0275(7) Uani 1 1 d . . . . .
H18 H 0.768789 0.656955 0.094539 0.033 Uiso 1 1 calc R U . . .
C20 C 0.7715(2) 0.5352(2) 0.31727(12) 0.0241(6) Uani 1 1 d . U . . .
C22 C 0.6503(2) 0.3195(2) 0.25441(13) 0.0254(6) Uani 1 1 d . . . . .
C24 C 0.8990(3) 0.3168(3) 0.08060(15) 0.0378(9) Uani 1 1 d . . . . .
H24 H 0.927921 0.305235 0.047156 0.045 Uiso 1 1 calc R U . . .
C26 C 0.8953(2) 0.2726(2) 0.17344(14) 0.0271(7) Uani 1 1 d . . . . .
H26 H 0.922273 0.230310 0.203531 0.032 Uiso 1 1 calc R U . . .
C28 C 0.6006(2) 0.6623(2) 0.22887(12) 0.0231(6) Uani 1 1 d . . . . .
F8 F 0.7456(4) 0.7655(3) 0.66168(17) 0.1026(15) Uani 1 1 d . . . . .
C30 C 0.8242(3) 0.6750(3) 0.01780(14) 0.0335(8) Uani 1 1 d . . . . .
H30 H 0.840052 0.608367 0.016400 0.040 Uiso 1 1 calc R U . . .
F10 F 0.7332(3) 0.6489(3) 0.62780(18) 0.0945(13) Uani 1 1 d . . . . .
C32 C 1.1206(3) 0.3989(2) 0.24518(13) 0.0288(7) Uani 1 1 d . . . . .
H32 H 1.101571 0.346190 0.240358 0.035 Uiso 1 1 calc R U . . .
C34 C 0.8371(3) 0.2907(2) 0.28651(13) 0.0259(7) Uani 1 1 d . . . . .
C36 C 1.0412(3) 0.7582(3) 0.06178(15) 0.0352(8) Uani 1 1 d . . . . .
H36 H 0.976402 0.752297 0.068094 0.042 Uiso 1 1 calc R U . . .
C38 C 0.8130(2) 0.3501(2) 0.17887(12) 0.0228(6) Uani 1 1 d . . . . .
C40 C 0.9383(3) 0.2565(3) 0.12453(16) 0.0355(8) Uani 1 1 d . . . . .
H40 H 0.994927 0.203901 0.121302 0.043 Uiso 1 1 calc R U . . .
C42 C 0.8222(3) 0.8399(3) -0.02429(14) 0.0342(8) Uani 1 1 d . . . . .
H42 H 0.837322 0.886127 -0.054463 0.041 Uiso 1 1 calc R U . . .
C44 C 0.6472(3) 1.0398(3) 0.11200(16) 0.0355(8) Uani 1 1 d . . . . .
H44 H 0.583529 1.041948 0.106970 0.043 Uiso 1 1 calc R U . . .
C46 C 0.5703(2) 0.5961(2) 0.22434(12) 0.0247(6) Uani 1 1 d . . . . .
C48 C 0.7168(3) 0.9511(2) 0.12290(13) 0.0277(7) Uani 1 1 d . . . . .
C50 C 0.9868(3) 0.6356(3) 0.35469(14) 0.0340(8) Uani 1 1 d . . . . .
C52 C 1.0330(3) 0.7522(2) 0.25418(14) 0.0281(7) Uani 1 1 d . . . . .
C54 C 1.2180(3) 0.3955(3) 0.23517(15) 0.0349(8) Uani 1 1 d . . . . .
H54 H 1.264533 0.341971 0.223459 0.042 Uiso 1 1 calc R U . . .
C56 C 1.0529(3) 0.5599(3) 0.38286(16) 0.0382(8) Uani 1 1 d . . . . .
H56 H 1.097195 0.511155 0.366368 0.046 Uiso 1 1 calc R U . . .
C58 C 0.8482(3) 0.6032(2) 0.19684(14) 0.0292(7) Uani 1 1 d . . . . .
C60 C 0.8437(3) 0.7434(3) -0.02634(14) 0.0336(8) Uani 1 1 d . . . . .
H60 H 0.871905 0.723718 -0.058109 0.040 Uiso 1 1 calc R U . . .
C62 C 0.4949(3) 0.5803(3) 0.10342(17) 0.0415(9) Uani 1 1 d . . . . .
C64 C 1.2472(3) 0.4708(3) 0.24235(17) 0.0406(9) Uani 1 1 d . . . . .
H64 H 1.314216 0.469671 0.236533 0.049 Uiso 1 1 calc R U . . .
C66 C 0.4724(3) 0.8443(3) 0.33972(16) 0.0353(8) Uani 1 1 d . . . . .
C68 C 0.9092(2) 0.5435(2) 0.17541(14) 0.0278(7) Uani 1 1 d . . . . .
C70 C 0.8169(3) 0.3946(3) 0.08546(15) 0.0401(9) Uani 1 1 d . . . . .
H70 H 0.789640 0.436074 0.055264 0.048 Uiso 1 1 calc R U . . .
C72 C 0.6283(3) 0.2792(3) 0.21865(15) 0.0317(7) Uani 1 1 d . . . . .
H72 H 0.671106 0.272810 0.187380 0.038 Uiso 1 1 calc R U . . .
F12 F 0.8105(4) 0.8304(5) 0.5929(4) 0.0572(19) Uani 0.5 1 d . U P B 1
C74 C 0.4376(3) 0.6581(3) 0.36312(14) 0.0355(8) Uani 1 1 d . . . . .
C76 C 1.0794(3) 0.5478(2) 0.26750(13) 0.0270(7) Uani 1 1 d . . . . .
C78 C 0.7747(3) 0.4120(3) 0.13425(14) 0.0331(8) Uani 1 1 d . . . . .
H78 H 0.719608 0.466181 0.137271 0.040 Uiso 1 1 calc R U . . .
C80 C 0.5875(3) 0.3258(3) 0.30059(16) 0.0378(9) Uani 1 1 d . . . . .
H80 H 0.601828 0.352344 0.325839 0.045 Uiso 1 1 calc R U . . .
C82 C 1.0610(4) 0.8422(3) 0.02968(17) 0.0454(10) Uani 1 1 d . . . . .
H82 H 1.010072 0.893468 0.014157 0.054 Uiso 1 1 calc R U . . .
C84 C 0.4344(3) 0.9146(3) 0.06559(17) 0.0394(9) Uani 1 1 d . . . . .
H84 H 0.411241 0.926627 0.033087 0.047 Uiso 1 1 calc R U . . .
C86 C 1.0279(3) 0.7870(3) 0.20096(15) 0.0346(8) Uani 1 1 d . . . . .
H86 H 0.996874 0.758686 0.183415 0.041 Uiso 1 1 calc R U . . .
C88 C 0.4238(3) 0.9745(3) 0.2718(2) 0.0417(10) Uani 1 1 d . . . . .
H88 H 0.422558 1.000812 0.235528 0.050 Uiso 1 1 calc R U . . .
C90 C 1.0867(3) 0.5056(3) 0.05835(14) 0.0339(8) Uani 1 1 d . . . . .
H90A H 1.117984 0.549649 0.031424 0.051 Uiso 1 1 calc R U . . .
H90B H 1.043664 0.484052 0.042797 0.051 Uiso 1 1 calc R U . . .
H90C H 1.136849 0.448874 0.073680 0.051 Uiso 1 1 calc R U . . .
C92 C 1.0548(3) 0.5547(4) 0.43531(16) 0.0473(10) Uani 1 1 d . . . . .
H92 H 1.099842 0.501990 0.454378 0.057 Uiso 1 1 calc R U . . .
C94 C 0.4706(4) 0.4931(3) 0.1117(2) 0.0512(12) Uani 1 1 d . . . . .
H94 H 0.421995 0.478256 0.139320 0.061 Uiso 1 1 calc R U . . .
C96 C 0.3704(3) 0.9238(3) 0.11002(18) 0.0415(9) Uani 1 1 d . . . . .
H96 H 0.302001 0.943129 0.108669 0.050 Uiso 1 1 calc R U . . .
C97 C 1.1559(4) 0.8508(4) 0.02043(18) 0.0536(12) Uani 1 1 d . . . . .
H97 H 1.170037 0.907926 -0.001581 0.064 Uiso 1 1 calc R U . . .
C49 C 1.1762(3) 0.5484(3) 0.25829(16) 0.0367(8) Uani 1 1 d . . . . .
H49 H 1.194177 0.601890 0.262873 0.044 Uiso 1 1 calc R U . . .
F3 F 0.6693(4) 0.7942(5) 0.5951(3) 0.0497(17) Uani 0.5 1 d . . P B 1
C25 C 0.3587(3) 0.6784(3) 0.22012(18) 0.0419(9) Uani 1 1 d . . . . .
H25A H 0.395448 0.723381 0.221005 0.063 Uiso 1 1 calc R U . . .
H25B H 0.340181 0.645259 0.255718 0.063 Uiso 1 1 calc R U . . .
H25C H 0.299816 0.714861 0.203390 0.063 Uiso 1 1 calc R U . . .
C51 C 0.4468(3) 0.6526(3) 0.13685(16) 0.0384(9) Uani 1 1 d . . . . .
H51A H 0.491896 0.691251 0.136327 0.046 Uiso 1 1 calc R U . . .
H51B H 0.387643 0.697845 0.122075 0.046 Uiso 1 1 calc R U . . .
C13 C 0.5035(3) 0.5432(3) 0.21659(15) 0.0314(7) Uani 1 1 d . . . . .
H13A H 0.540887 0.494745 0.195624 0.038 Uiso 1 1 calc R U . . .
H13B H 0.479953 0.507220 0.250921 0.038 Uiso 1 1 calc R U . . .
C53 C 0.5038(3) 0.2934(3) 0.30981(19) 0.0463(11) Uani 1 1 d . . . . .
H53 H 0.461510 0.297695 0.341402 0.056 Uiso 1 1 calc R U . . .
C27 C 0.4822(3) 0.2554(3) 0.2738(2) 0.0445(10) Uani 1 1 d . . . . .
H27 H 0.424625 0.234315 0.280085 0.053 Uiso 1 1 calc R U . . .
C55 C 1.2291(4) 0.7767(4) 0.0431(2) 0.0544(12) Uani 1 1 d . . . . .
H55 H 1.293724 0.783035 0.037028 0.065 Uiso 1 1 calc R U . . .
C7 C 0.5440(3) 0.2479(3) 0.22820(19) 0.0429(9) Uani 1 1 d . . . . .
H7 H 0.529082 0.221257 0.203195 0.052 Uiso 1 1 calc R U . . .
N3 N 0.7302(4) 1.0036(3) 0.29477(19) 0.0618(10) Uani 1 1 d D U . . .
C57 C 0.9780(3) 0.2672(3) 0.32084(15) 0.0388(9) Uani 1 1 d . . . . .
H57 H 1.031760 0.289282 0.322969 0.047 Uiso 1 1 calc R U . . .
C29 C 0.4620(4) 0.5668(4) 0.35343(19) 0.0531(13) Uani 1 1 d . . . . .
H29 H 0.528200 0.536466 0.342644 0.064 Uiso 1 1 calc R U . . .
C59 C 0.4069(3) 0.9043(3) 0.15695(17) 0.0378(9) Uani 1 1 d . . . . .
H59 H 0.361953 0.911446 0.187446 0.045 Uiso 1 1 calc R U . . .
C15 C 0.6709(4) 1.1260(3) 0.10841(18) 0.0451(10) Uani 1 1 d . . . . .
H15 H 0.623015 1.186602 0.100866 0.054 Uiso 1 1 calc R U . . .
C61 C 0.8272(3) 0.1996(3) 0.31420(17) 0.0394(9) Uani 1 1 d . . . . .
H61 H 0.774465 0.177402 0.310744 0.047 Uiso 1 1 calc R U . . .
C31 C 1.0675(3) 0.8624(3) 0.17339(17) 0.0431(9) Uani 1 1 d . . . . .
H31 H 1.065485 0.884323 0.136920 0.052 Uiso 1 1 calc R U . . .
C63 C 0.2972(4) 0.5589(4) 0.37520(19) 0.0553(13) Uani 1 1 d . . . . .
H63 H 0.249977 0.523775 0.380634 0.066 Uiso 1 1 calc R U . . .
C2 C 0.7034(3) 0.8702(3) 0.26431(18) 0.0414(9) Uani 1 1 d . . . . .
C65 C 1.2090(3) 0.6921(3) 0.07507(17) 0.0415(9) Uani 1 1 d . . . . .
H65 H 1.260239 0.640692 0.090240 0.050 Uiso 1 1 calc R U . . .
C33 C 1.1103(3) 0.9061(3) 0.19926(19) 0.0469(10) Uani 1 1 d . . . . .
H33 H 1.136467 0.958665 0.180643 0.056 Uiso 1 1 calc R U . . .
C67 C 1.0773(3) 0.7955(3) 0.27954(17) 0.0405(9) Uani 1 1 d . . . . .
H67 H 1.081980 0.772199 0.315746 0.049 Uiso 1 1 calc R U . . .
C17 C 1.1146(4) 0.8727(3) 0.2518(2) 0.0484(11) Uani 1 1 d . . . . .
H17 H 1.143374 0.902871 0.269452 0.058 Uiso 1 1 calc R U . . .
F7 F 0.2390(10) 1.1181(9) 0.1379(5) 0.105(4) Uani 0.5 1 d . U P C 1
C69 C 0.7615(4) 1.1244(3) 0.11558(19) 0.0503(11) Uani 1 1 d . . . . .
H69 H 0.776864 1.183635 0.112638 0.060 Uiso 1 1 calc R U . . .
C35 C 0.8091(3) 0.9499(3) 0.13101(19) 0.0457(10) Uani 1 1 d . . . . .
H35 H 0.856968 0.889495 0.139222 0.055 Uiso 1 1 calc R U . . .
C71 C 0.5643(4) 0.6014(4) 0.0619(2) 0.0535(12) Uani 1 1 d . . . . .
H71 H 0.581496 0.660701 0.055596 0.064 Uiso 1 1 calc R U . . .
C9 C 0.8318(4) 1.0362(4) 0.1272(2) 0.0541(12) Uani 1 1 d . . . . .
H9 H 0.895094 1.034979 0.132518 0.065 Uiso 1 1 calc R U . . .
C73 C 0.5555(4) 0.6980(4) 0.42463(15) 0.0473(10) Uani 1 1 d . U . . .
C37 C 0.9730(4) 0.1758(3) 0.34943(19) 0.0517(12) Uani 1 1 d . . . . .
H37 H 1.022271 0.136504 0.370710 0.062 Uiso 1 1 calc R U . . .
C75 C 0.3914(4) 0.5177(4) 0.3591(2) 0.0594(15) Uani 1 1 d . . . . .
H75 H 0.409637 0.454873 0.351635 0.071 Uiso 1 1 calc R U . . .
C19 C 0.9931(4) 0.6242(4) 0.45921(18) 0.0604(14) Uani 1 1 d . . . . .
H19 H 0.994577 0.620144 0.494961 0.073 Uiso 1 1 calc R U . . .
C77 C 0.2696(4) 0.6515(5) 0.3837(3) 0.0671(15) Uani 1 1 d . . . . .
H77 H 0.202954 0.680922 0.394112 0.081 Uiso 1 1 calc R U . . .
C39 C 0.4273(4) 0.9024(4) 0.3754(2) 0.0559(13) Uani 1 1 d . . . . .
H39 H 0.430010 0.875837 0.411509 0.067 Uiso 1 1 calc R U . . .
C79 C 0.6091(4) 0.5363(5) 0.0294(2) 0.0688(16) Uani 1 1 d . . . . .
H79 H 0.655565 0.551569 0.000647 0.083 Uiso 1 1 calc R U . . .
C5 C 0.5168(5) 0.4276(4) 0.0799(2) 0.0644(15) Uani 1 1 d . . . . .
H5 H 0.500802 0.367605 0.086342 0.077 Uiso 1 1 calc R U . . .
F2 F 0.1581(7) 1.2548(6) 0.1628(4) 0.074(2) Uani 0.5 1 d . U P C 1
C81 C 0.8958(4) 0.1425(3) 0.3467(2) 0.0530(13) Uani 1 1 d . . . . .
H81 H 0.889993 0.080906 0.367010 0.064 Uiso 1 1 calc R U . . .
C41 C 0.3755(3) 1.0349(4) 0.3060(3) 0.0582(15) Uani 1 1 d . . . . .
H41 H 0.340751 1.100381 0.293133 0.070 Uiso 1 1 calc R U . . .
C83 C 0.3395(4) 0.7028(4) 0.3770(2) 0.0589(13) Uani 1 1 d . . . . .
H83 H 0.320125 0.767633 0.381897 0.071 Uiso 1 1 calc R U . . .
C21 C 0.5125(8) 0.6399(7) 0.4690(4) 0.0404(18) Uani 0.594(7) 1 d . U P D 1
H21 H 0.464900 0.611365 0.464918 0.048 Uiso 0.594(7) 1 calc R U P D 1
C85 C 0.9248(5) 0.7050(4) 0.3801(2) 0.0715(18) Uani 1 1 d . . . . .
H85 H 0.878259 0.757462 0.361861 0.086 Uiso 1 1 calc R U . . .
C43 C 0.5847(5) 0.4491(5) 0.0397(3) 0.0719(19) Uani 1 1 d . . . . .
H43 H 0.615968 0.403797 0.018208 0.086 Uiso 1 1 calc R U . . .
C87 C 0.6714(11) 0.9714(11) 0.2734(5) 0.0537(18) Uani 0.5 1 d D U P E -1
H87A H 0.658478 1.016653 0.239484 0.064 Uiso 0.5 1 calc R U P E -1
H87B H 0.608212 0.978452 0.296050 0.064 Uiso 0.5 1 calc R U P E -1
C11 C 0.9290(5) 0.6998(5) 0.4320(2) 0.083(2) Uani 1 1 d . . . . .
H11 H 0.886837 0.749432 0.448533 0.099 Uiso 1 1 calc R U . . .
C89 C 0.5397(6) 0.6248(7) 0.5181(3) 0.0405(16) Uani 0.594(7) 1 d . U P D 1
H89 H 0.527282 0.573208 0.545927 0.049 Uiso 0.594(7) 1 calc R U P D 1
C45 C 0.8220(5) 0.4913(5) 0.3517(2) 0.0219(11) Uani 0.5 1 d . U P A 1
F9 F 0.3034(7) 1.1598(7) 0.1902(4) 0.077(2) Uani 0.5 1 d . U P C 1
C91 C 0.8290(12) 0.9966(13) 0.2678(8) 0.069(3) Uani 0.5 1 d . U P E -1
H91A H 0.863904 0.928032 0.268797 0.103 Uiso 0.5 1 calc R U P E -1
H91B H 0.863681 1.024634 0.285023 0.103 Uiso 0.5 1 calc R U P E -1
H91C H 0.825708 1.032318 0.231556 0.103 Uiso 0.5 1 calc R U P E -1
F5 F 0.1743(7) 1.1755(5) 0.2487(3) 0.081(2) Uani 0.5 1 d . U P C 1
C23 C 0.5867(8) 0.6908(9) 0.5240(3) 0.0578(19) Uani 0.594(7) 1 d . U P D 1
H23 H 0.585634 0.700895 0.557598 0.069 Uiso 0.594(7) 1 calc R U P D 1
C93 C 0.6113(6) 0.7486(7) 0.4336(3) 0.0439(16) Uani 0.594(7) 1 d . U P D 1
H93 H 0.636715 0.791802 0.405234 0.053 Uiso 0.594(7) 1 calc R U P D 1
C47 C 0.8716(6) 0.4466(8) 0.4000(3) 0.050(2) Uani 0.5 1 d . U P A 1
H47A H 0.935035 0.401865 0.389889 0.061 Uiso 0.5 1 calc R U P A 1
H47B H 0.886690 0.499782 0.409941 0.061 Uiso 0.5 1 calc R U P A 1
C95 C 0.6324(7) 0.7391(7) 0.4829(3) 0.0492(16) Uani 0.594(7) 1 d . U P D 1
H95 H 0.679927 0.767282 0.487478 0.059 Uiso 0.594(7) 1 calc R U P D 1
F11 F 0.0920(6) 1.1293(6) 0.2021(4) 0.099(2) Uani 0.5 1 d . U P C 1
C3 C 0.3785(4) 0.9993(4) 0.3582(3) 0.0711(19) Uani 1 1 d . . . . .
H3 H 0.347767 1.039948 0.382129 0.085 Uiso 1 1 calc R U . . .
C45A C 0.7236(8) 0.5186(7) 0.3541(4) 0.054(2) Uani 0.5 1 d . U P A 2
C47A C 0.6715(9) 0.4652(9) 0.4030(4) 0.062(2) Uani 0.5 1 d . U P A 2
H47C H 0.612502 0.512623 0.415505 0.074 Uiso 0.5 1 calc R U P A 2
H47D H 0.649626 0.415684 0.393406 0.074 Uiso 0.5 1 calc R U P A 2
C93A C 0.6606(9) 0.6934(9) 0.4302(4) 0.0395(18) Uani 0.406(7) 1 d . U P D 2
H93A H 0.706316 0.703550 0.400225 0.047 Uiso 0.406(7) 1 calc R U P D 2
C95A C 0.6884(9) 0.6739(10) 0.4804(4) 0.0466(19) Uani 0.406(7) 1 d . U P D 2
H95A H 0.749366 0.680468 0.484517 0.056 Uiso 0.406(7) 1 calc R U P D 2
C23A C 0.6245(11) 0.6446(10) 0.5242(5) 0.045(2) Uani 0.406(7) 1 d . U P D 2
H23A H 0.646544 0.611574 0.557047 0.054 Uiso 0.406(7) 1 calc R U P D 2
C89A C 0.5088(12) 0.6715(14) 0.5149(6) 0.060(3) Uani 0.406(7) 1 d . U P D 2
H89A H 0.457130 0.682536 0.542289 0.072 Uiso 0.406(7) 1 calc R U P D 2
C21A C 0.4913(14) 0.6769(13) 0.4653(7) 0.051(3) Uani 0.406(7) 1 d . U P D 2
H21A H 0.433221 0.665548 0.460246 0.061 Uiso 0.406(7) 1 calc R U P D 2
N8 N 0.8290(6) 0.3962(6) 0.4442(3) 0.0509(16) Uani 0.5 1 d D U P A 1
N8A N 0.7309(10) 0.4168(10) 0.4461(5) 0.059(3) Uani 0.5 1 d D U P A 2
F7A F 0.1837(9) 1.1148(9) 0.1456(5) 0.086(3) Uani 0.5 1 d . U P C 2
F11A F 0.1079(7) 1.1895(8) 0.2147(4) 0.107(3) Uani 0.5 1 d . U P C 2
F5A F 0.2572(10) 1.1888(6) 0.2247(6) 0.107(3) Uani 0.5 1 d . U P C 2
F9A F 0.3284(9) 1.1187(7) 0.1602(5) 0.115(3) Uani 0.5 1 d . U P C 2
F2A F 0.2121(7) 1.2652(6) 0.1471(4) 0.079(2) Uani 0.5 1 d . U P C 2
C98 C 0.6834(6) 0.9950(4) 0.3896(2) 0.0771(15) Uani 1 1 d D U . . .
C99 C 0.7565(9) 0.9495(7) 0.3485(5) 0.0636(17) Uani 0.5 1 d . U P E -1
H99A H 0.822623 0.951451 0.351714 0.076 Uiso 0.5 1 calc R U P E -1
H99B H 0.757208 0.880471 0.353920 0.076 Uiso 0.5 1 calc R U P E -1
C100 C 0.6015(11) 1.0619(8) 0.3807(5) 0.068(2) Uani 0.5 1 d . U P E -1
H100 H 0.595783 1.096828 0.345757 0.081 Uiso 0.5 1 calc R U P E -1
C104 C 0.6601(12) 0.9227(10) 0.4428(5) 0.081(3) Uani 0.5 1 d . U P E -1
H104 H 0.701918 0.858312 0.448979 0.098 Uiso 0.5 1 calc R U P E -1
C103 C 0.5784(12) 0.9486(9) 0.4832(6) 0.082(3) Uani 0.5 1 d . U P E -1
H103 H 0.575213 0.912356 0.518097 0.098 Uiso 0.5 1 calc R U P E -1
C101 C 0.5199(12) 1.0877(9) 0.4187(5) 0.081(3) Uani 0.5 1 d . U P E -1
H101 H 0.472151 1.148148 0.410508 0.098 Uiso 0.5 1 calc R U P E -1
C102 C 0.5091(12) 1.0285(9) 0.4654(5) 0.080(3) Uani 0.5 1 d . U P E -1
H102 H 0.449120 1.044153 0.487130 0.096 Uiso 0.5 1 calc R U P E -1
C99A C 0.6821(9) 0.9559(7) 0.3457(4) 0.0551(15) Uani 0.5 1 d . U P E 2
H99C H 0.613478 0.963408 0.341871 0.066 Uiso 0.5 1 calc R U P E 2
H99D H 0.715553 0.885367 0.353127 0.066 Uiso 0.5 1 calc R U P E 2
C105 C 0.6290(13) 1.0902(9) 0.3931(5) 0.081(3) Uani 0.5 1 d . U P E 2
H105 H 0.586901 1.127242 0.367498 0.097 Uiso 0.5 1 calc R U P E 2
C1A C 0.6346(13) 1.1320(11) 0.4325(5) 0.097(3) Uani 0.5 1 d D U P E 2
H1AA H 0.587770 1.191402 0.436657 0.117 Uiso 0.5 1 calc R U P E 2
C1B C 0.7642(13) 0.9964(11) 0.4614(5) 0.093(3) Uani 0.5 1 d D U P E 2
H1BA H 0.809441 0.962102 0.485722 0.111 Uiso 0.5 1 calc R U P E 2
C1C C 0.7058(12) 1.0908(11) 0.4663(5) 0.106(4) Uani 0.5 1 d D U P E 2
H1C H 0.714494 1.123199 0.490533 0.127 Uiso 0.5 1 calc R U P E 2
C1D C 0.7596(10) 0.9514(8) 0.4239(4) 0.062(2) Uani 0.5 1 d . U P E 2
H1D H 0.806127 0.891543 0.420160 0.074 Uiso 0.5 1 calc R U P E 2
C106 C 0.8550(11) 0.2972(9) 0.4320(4) 0.071(2) Uani 0.5 1 d D U P A 1
H10A H 0.922967 0.281759 0.414657 0.085 Uiso 0.5 1 calc R U P A 1
H10B H 0.811565 0.298059 0.407548 0.085 Uiso 0.5 1 calc R U P A 1
C107 C 0.7301(11) 0.4029(17) 0.4582(8) 0.076(4) Uani 0.5 1 d D U P A 1
H10C H 0.717105 0.381068 0.495969 0.114 Uiso 0.5 1 calc R U P A 1
H10D H 0.711352 0.361713 0.440926 0.114 Uiso 0.5 1 calc R U P A 1
H10E H 0.692046 0.470651 0.447446 0.114 Uiso 0.5 1 calc R U P A 1
C109 C 0.8118(11) 0.2265(10) 0.5163(6) 0.080(2) Uani 0.5 1 d . U P A 2
H109 H 0.742830 0.252251 0.520023 0.097 Uiso 0.5 1 calc R U P A 2
C113 C 0.9638(9) 0.2190(10) 0.4718(5) 0.071(2) Uani 0.5 1 d . U P A 2
H113 H 1.006799 0.243615 0.443704 0.085 Uiso 0.5 1 calc R U P A 2
C110 C 0.8462(12) 0.1532(12) 0.5531(6) 0.092(3) Uani 0.5 1 d . U P A 2
H110 H 0.803789 0.130167 0.582022 0.110 Uiso 0.5 1 calc R U P A 2
C112 C 1.0051(11) 0.1405(12) 0.5052(5) 0.085(3) Uani 0.5 1 d . U P A 2
H112 H 1.072124 0.107793 0.498323 0.102 Uiso 0.5 1 calc R U P A 2
C108 C 0.8622(9) 0.2725(9) 0.4723(5) 0.071(2) Uani 0.5 1 d D U P A 2
C114 C 0.8454(7) 0.2186(6) 0.4807(3) 0.071(2) Uani 0.5 1 d DG U P A 1
C1E C 0.7825(7) 0.1620(7) 0.4850(4) 0.096(3) Uani 0.5 1 d G U P A 1
H1E H 0.740218 0.176960 0.459314 0.116 Uiso 0.5 1 calc R U P A 1
C1F C 0.7813(7) 0.0835(7) 0.5270(4) 0.105(4) Uani 0.5 1 d G U P A 1
H1F H 0.738250 0.044811 0.529947 0.126 Uiso 0.5 1 calc R U P A 1
C1G C 0.8431(8) 0.0617(6) 0.5647(4) 0.101(3) Uani 0.5 1 d G U P A 1
H1G H 0.842300 0.008001 0.593328 0.122 Uiso 0.5 1 calc R U P A 1
C111 C 0.9061(8) 0.1183(8) 0.5603(3) 0.100(3) Uani 0.5 1 d G U P A 1
H111 H 0.948318 0.103339 0.586079 0.120 Uiso 0.5 1 calc R U P A 1
C1I C 0.9072(7) 0.1968(7) 0.5184(4) 0.088(2) Uani 0.5 1 d G U P A 1
H1I H 0.950288 0.235488 0.515446 0.105 Uiso 0.5 1 calc R U P A 1
C1H C 0.9512(12) 0.1069(13) 0.5492(7) 0.099(3) Uani 0.5 1 d . U P A 2
H1H H 0.980031 0.055993 0.576187 0.119 Uiso 0.5 1 calc R U P A 2
Cu5A Cu 0.7167(3) 0.5350(3) 0.2359(7) 0.0162(14) Uani 0.24(2) 1 d . . P A 2
C91A C 0.8295(7) 0.9739(10) 0.2824(5) 0.047(2) Uani 0.5 1 d D U P E 2
H91D H 0.849739 0.904125 0.282792 0.070 Uiso 0.5 1 calc R U P E 2
H91E H 0.861657 0.986005 0.307903 0.070 Uiso 0.5 1 calc R U P E 2
H91F H 0.848153 1.010236 0.247617 0.070 Uiso 0.5 1 calc R U P E 2
C87A C 0.6777(11) 0.9810(10) 0.2569(5) 0.052(2) Uani 0.5 1 d . U P E 2
H87C H 0.606271 1.008016 0.264203 0.062 Uiso 0.5 1 calc R U P E 2
H87D H 0.699030 1.010904 0.220642 0.062 Uiso 0.5 1 calc R U P E 2
F3A F 0.7138(9) 0.8194(6) 0.5691(5) 0.108(4) Uani 0.5 1 d . . P B 2
F12A F 0.8553(10) 0.8079(10) 0.5806(6) 0.139(4) Uani 0.5 1 d . U P B 2
C115 C 0.8149(8) 0.3556(10) 0.4281(4) 0.059(2) Uani 0.5 1 d D U P A 2
H11A H 0.862117 0.393536 0.410326 0.071 Uiso 0.5 1 calc R U P A 2
H11B H 0.800546 0.326718 0.402181 0.071 Uiso 0.5 1 calc R U P A 2
C116 C 0.7628(10) 0.4851(10) 0.4637(5) 0.088(4) Uani 0.5 1 d D U P A 2
H11C H 0.804873 0.515433 0.435388 0.131 Uiso 0.5 1 calc R U P A 2
H11D H 0.799469 0.450637 0.493392 0.131 Uiso 0.5 1 calc R U P A 2
H11E H 0.705885 0.535424 0.474298 0.131 Uiso 0.5 1 calc R U P A 2
Cl2 Cl 0.4234(7) 1.1354(8) 0.0581(3) 0.108(3) Uani 0.25 1 d D U P C -2
Cl1 Cl 0.3300(8) 1.2234(8) 0.1299(4) 0.138(3) Uani 0.25 1 d D U P C -2
C2A C 0.445(3) 1.209(3) 0.0944(13) 0.108(5) Uani 0.25 1 d D U P C -2
H2AA H 0.498189 1.174200 0.116215 0.130 Uiso 0.25 1 calc R U P C -2
H2AB H 0.455811 1.270842 0.072656 0.130 Uiso 0.25 1 calc R U P C -2
Cl3 Cl 0.4289(8) 1.2124(7) 0.0539(4) 0.113(3) Uani 0.25 1 d D U P F -1
Cl4 Cl 0.3633(13) 1.3245(12) 0.1227(7) 0.183(5) Uani 0.25 1 d D U P F -1
C117 C 0.440(3) 1.219(3) 0.1112(14) 0.108(5) Uani 0.25 1 d D U P F -1
H11F H 0.508045 1.216692 0.113160 0.129 Uiso 0.25 1 calc R U P F -1
H11G H 0.423227 1.163234 0.137408 0.129 Uiso 0.25 1 calc R U P F -1

loop_
_atom_site_aniso_label
_atom_site_aniso_U_11
_atom_site_aniso_U_22
_atom_site_aniso_U_33
_atom_site_aniso_U_23
_atom_site_aniso_U_13
_atom_site_aniso_U_12
Cu1 0.02345(19) 0.01917(18) 0.01908(18) -0.00510(14) -0.00007(14) -0.00618(14)
Cu4 0.0252(2) 0.01854(19) 0.0346(2) -0.00764(16) -0.00089(16) -0.00551(15)
Cu6 0.0273(2) 0.0226(2) 0.0376(2) -0.01272(17) 0.00089(17) -0.00551(16)
Cu3 0.0270(2) 0.0287(2) 0.0305(2) -0.01147(17) -0.00750(16) 0.00379(17)
Cu2 0.0354(2) 0.0222(2) 0.0271(2) -0.00738(16) 0.00669(17) 0.00094(17)
Cu5 0.0253(4) 0.0198(4) 0.0270(16) -0.0104(7) -0.0031(6) -0.0058(3)
P1 0.0249(4) 0.0176(4) 0.0209(4) -0.0049(3) -0.0007(3) -0.0065(3)
P4 0.0247(4) 0.0165(3) 0.0244(4) -0.0058(3) -0.0017(3) -0.0066(3)
P6 0.0291(4) 0.0199(4) 0.0295(4) -0.0061(3) -0.0030(3) -0.0056(3)
P3 0.0363(5) 0.0348(5) 0.0237(4) -0.0134(4) 0.0036(3) -0.0181(4)
P2 0.0552(7) 0.0304(5) 0.0522(6) -0.0176(5) -0.0363(5) 0.0062(5)
P5 0.0853(11) 0.0493(7) 0.0767(10) -0.0326(7) -0.0370(8) 0.0176(7)
F1 0.0436(14) 0.0553(16) 0.0678(18) -0.0261(14) -0.0307(13) 0.0106(12)
N1 0.0253(13) 0.0267(14) 0.0218(13) -0.0102(11) 0.0023(10) -0.0095(11)
N4 0.0304(14) 0.0201(13) 0.0232(13) -0.0041(10) -0.0034(11) -0.0034(11)
N6 0.0362(16) 0.0248(14) 0.0217(13) -0.0037(11) -0.0068(11) -0.0092(12)
N7 0.0229(14) 0.0261(14) 0.0475(18) -0.0183(13) 0.0008(12) -0.0058(11)
F4 0.0588(17) 0.0591(18) 0.0701(19) -0.0195(15) -0.0147(14) -0.0151(14)
N2 0.0275(14) 0.0207(13) 0.0346(16) -0.0080(11) 0.0028(12) -0.0017(11)
N5 0.0313(16) 0.0280(15) 0.0463(19) -0.0029(13) -0.0114(14) -0.0106(13)
F6 0.083(2) 0.155(4) 0.0533(19) -0.061(2) -0.0224(17) 0.009(2)
C1 0.0310(17) 0.0346(18) 0.0205(15) -0.0063(13) -0.0007(13) -0.0148(14)
C4 0.0286(16) 0.0241(15) 0.0309(17) -0.0144(13) 0.0055(13) -0.0090(13)
C6 0.0226(15) 0.0248(15) 0.0206(14) -0.0045(12) -0.0026(11) -0.0066(12)
C8 0.0268(16) 0.0174(14) 0.0314(17) -0.0049(12) -0.0034(13) -0.0050(12)
C10 0.0283(16) 0.0250(16) 0.0290(17) -0.0101(13) 0.0005(13) -0.0063(13)
C12 0.0344(18) 0.0268(16) 0.0259(16) -0.0019(13) -0.0026(13) -0.0106(14)
C14 0.0343(18) 0.0341(18) 0.0229(16) -0.0081(13) 0.0007(13) -0.0171(15)
C16 0.0308(18) 0.0268(17) 0.0348(18) -0.0048(14) -0.0040(14) -0.0075(14)
C18 0.0328(17) 0.0251(16) 0.0239(16) -0.0072(13) -0.0020(13) -0.0062(13)
C20 0.0311(16) 0.0232(15) 0.0197(14) -0.0065(12) -0.0004(12) -0.0103(13)
C22 0.0263(16) 0.0181(14) 0.0312(17) -0.0060(12) -0.0004(13) -0.0068(12)
C24 0.044(2) 0.053(2) 0.0261(18) -0.0145(16) 0.0060(15) -0.0276(19)
C26 0.0274(16) 0.0242(16) 0.0304(17) -0.0081(13) -0.0024(13) -0.0071(13)
C28 0.0220(15) 0.0227(15) 0.0220(15) -0.0069(12) 0.0029(11) -0.0042(12)
F8 0.126(3) 0.084(3) 0.091(3) -0.059(2) -0.041(2) 0.031(2)
C30 0.039(2) 0.0338(19) 0.0288(18) -0.0137(15) -0.0014(15) -0.0079(16)
F10 0.077(2) 0.119(3) 0.111(3) -0.037(3) -0.007(2) -0.052(2)
C32 0.0343(18) 0.0220(15) 0.0250(16) -0.0037(13) -0.0031(13) -0.0018(13)
C34 0.0371(18) 0.0190(14) 0.0246(16) -0.0070(12) -0.0063(13) -0.0084(13)
C36 0.039(2) 0.0348(19) 0.0341(19) -0.0068(15) -0.0044(15) -0.0133(16)
C38 0.0206(14) 0.0252(15) 0.0245(15) -0.0052(12) -0.0013(12) -0.0101(12)
C40 0.0340(19) 0.0331(19) 0.040(2) -0.0152(16) 0.0064(15) -0.0108(15)
C42 0.0370(19) 0.043(2) 0.0216(16) -0.0010(14) -0.0012(14) -0.0158(16)
C44 0.044(2) 0.0235(17) 0.040(2) -0.0084(15) -0.0021(16) -0.0107(15)
C46 0.0259(16) 0.0242(15) 0.0224(15) -0.0046(12) -0.0009(12) -0.0064(13)
C48 0.0386(19) 0.0204(15) 0.0266(16) -0.0056(12) -0.0023(14) -0.0124(14)
C50 0.038(2) 0.0321(18) 0.0259(17) -0.0037(14) 0.0008(14) -0.0066(15)
C52 0.0322(17) 0.0212(15) 0.0312(17) -0.0068(13) -0.0032(14) -0.0072(13)
C54 0.0336(19) 0.0298(18) 0.0316(18) -0.0065(14) 0.0018(14) 0.0013(15)
C56 0.0334(19) 0.042(2) 0.035(2) -0.0075(16) -0.0024(15) -0.0072(16)
C58 0.0336(18) 0.0203(15) 0.0281(17) -0.0040(13) 0.0071(14) -0.0069(13)
C60 0.0311(18) 0.048(2) 0.0230(16) -0.0133(15) 0.0019(13) -0.0108(16)
C62 0.046(2) 0.037(2) 0.044(2) -0.0031(17) -0.0293(19) -0.0050(17)
C64 0.0285(18) 0.038(2) 0.048(2) -0.0077(17) 0.0055(16) -0.0060(16)
C66 0.0338(19) 0.039(2) 0.041(2) -0.0259(17) 0.0087(15) -0.0142(16)
C68 0.0263(16) 0.0240(16) 0.0347(18) -0.0110(14) 0.0062(13) -0.0112(13)
C70 0.036(2) 0.060(3) 0.0242(17) 0.0015(17) -0.0037(15) -0.0221(19)
C72 0.0318(18) 0.0303(17) 0.0362(19) -0.0087(14) -0.0019(14) -0.0134(15)
F12 0.028(3) 0.025(2) 0.113(5) -0.023(3) 0.001(3) 0.001(2)
C74 0.041(2) 0.048(2) 0.0285(18) -0.0160(16) 0.0019(15) -0.0244(18)
C76 0.0287(16) 0.0221(15) 0.0286(17) -0.0058(13) -0.0012(13) -0.0060(13)
C78 0.0246(16) 0.040(2) 0.0302(18) 0.0001(15) -0.0027(13) -0.0091(15)
C80 0.046(2) 0.0315(19) 0.037(2) -0.0120(16) 0.0116(17) -0.0189(17)
C82 0.062(3) 0.037(2) 0.039(2) -0.0017(17) -0.0114(19) -0.018(2)
C84 0.038(2) 0.034(2) 0.045(2) -0.0043(17) -0.0144(17) -0.0064(16)
C86 0.041(2) 0.0297(18) 0.0332(19) -0.0098(15) -0.0036(15) -0.0082(16)
C88 0.0263(18) 0.0289(19) 0.075(3) -0.0238(19) -0.0113(18) -0.0005(15)
C90 0.039(2) 0.039(2) 0.0251(17) -0.0166(15) 0.0045(14) -0.0104(16)
C92 0.043(2) 0.060(3) 0.031(2) 0.0013(19) -0.0049(17) -0.013(2)
C94 0.069(3) 0.039(2) 0.053(3) -0.0082(19) -0.037(2) -0.009(2)
C96 0.0274(18) 0.0323(19) 0.060(3) -0.0093(18) -0.0076(17) -0.0011(15)
C97 0.080(3) 0.049(3) 0.041(2) 0.000(2) 0.000(2) -0.044(3)
C49 0.0305(18) 0.0300(18) 0.048(2) -0.0093(16) 0.0029(16) -0.0108(15)
F3 0.024(2) 0.051(4) 0.072(4) -0.024(3) -0.009(2) 0.004(2)
C25 0.0294(19) 0.036(2) 0.059(3) -0.0072(18) -0.0023(17) -0.0110(16)
C51 0.044(2) 0.0279(18) 0.046(2) -0.0006(16) -0.0205(18) -0.0103(16)
C13 0.0354(19) 0.0250(16) 0.0374(19) -0.0028(14) -0.0106(15) -0.0132(15)
C53 0.043(2) 0.034(2) 0.057(3) -0.0098(19) 0.0193(19) -0.0191(18)
C27 0.0289(19) 0.0289(19) 0.074(3) -0.0046(19) 0.0004(19) -0.0147(16)
C55 0.049(3) 0.064(3) 0.055(3) -0.003(2) 0.005(2) -0.038(2)
C7 0.041(2) 0.035(2) 0.059(3) -0.0087(19) -0.0124(19) -0.0183(18)
N3 0.074(2) 0.0345(17) 0.076(2) -0.0235(17) -0.006(2) -0.0057(16)
C57 0.052(2) 0.0335(19) 0.035(2) 0.0000(16) -0.0205(17) -0.0156(18)
C29 0.057(3) 0.062(3) 0.055(3) -0.037(2) 0.030(2) -0.039(2)
C59 0.0283(18) 0.0281(18) 0.050(2) -0.0120(16) 0.0033(16) 0.0001(14)
C15 0.060(3) 0.0210(17) 0.051(2) -0.0064(16) -0.005(2) -0.0092(18)
C61 0.054(2) 0.0246(17) 0.047(2) -0.0008(16) -0.0229(19) -0.0175(17)
C31 0.052(2) 0.037(2) 0.035(2) -0.0036(16) 0.0032(18) -0.0136(19)
C63 0.060(3) 0.078(3) 0.050(3) -0.025(2) 0.006(2) -0.050(3)
C2 0.0334(19) 0.032(2) 0.059(3) -0.0203(18) 0.0050(18) -0.0071(16)
C65 0.036(2) 0.048(2) 0.042(2) -0.0057(18) -0.0013(17) -0.0193(18)
C33 0.044(2) 0.036(2) 0.059(3) -0.0061(19) 0.005(2) -0.0202(19)
C67 0.050(2) 0.037(2) 0.040(2) -0.0075(17) -0.0123(18) -0.0170(18)
C17 0.055(3) 0.041(2) 0.060(3) -0.012(2) -0.011(2) -0.025(2)
F7 0.161(9) 0.066(5) 0.069(5) -0.039(4) -0.049(7) 0.039(6)
C69 0.070(3) 0.034(2) 0.057(3) -0.0127(19) -0.001(2) -0.030(2)
C35 0.047(2) 0.031(2) 0.065(3) -0.0094(19) -0.015(2) -0.0139(18)
C71 0.048(3) 0.058(3) 0.052(3) -0.009(2) -0.024(2) -0.003(2)
C9 0.057(3) 0.044(2) 0.075(3) -0.014(2) -0.013(2) -0.029(2)
C73 0.063(2) 0.071(3) 0.0252(17) -0.0143(18) 0.0022(17) -0.044(2)
C37 0.074(3) 0.033(2) 0.056(3) 0.0080(19) -0.041(2) -0.020(2)
C75 0.072(3) 0.068(3) 0.059(3) -0.041(3) 0.031(3) -0.051(3)
C19 0.077(4) 0.069(3) 0.025(2) -0.007(2) 0.004(2) -0.015(3)
C77 0.041(3) 0.073(4) 0.100(4) -0.020(3) -0.016(3) -0.027(3)
C39 0.050(3) 0.063(3) 0.065(3) -0.048(3) 0.006(2) -0.010(2)
C79 0.057(3) 0.092(5) 0.049(3) -0.018(3) -0.023(2) 0.003(3)
C5 0.087(4) 0.051(3) 0.065(3) -0.019(3) -0.046(3) -0.004(3)
F2 0.093(5) 0.040(3) 0.087(5) -0.027(3) -0.039(5) 0.012(4)
C81 0.079(3) 0.029(2) 0.059(3) 0.0103(19) -0.038(3) -0.024(2)
C41 0.035(2) 0.041(2) 0.111(5) -0.048(3) -0.020(3) 0.0053(18)
C83 0.043(2) 0.056(3) 0.091(4) -0.024(3) -0.018(2) -0.019(2)
C21 0.045(4) 0.050(4) 0.030(3) -0.003(3) 0.002(3) -0.026(3)
C85 0.084(4) 0.060(3) 0.038(3) -0.010(2) -0.006(2) 0.026(3)
C43 0.077(4) 0.070(4) 0.069(4) -0.033(3) -0.050(3) 0.019(3)
C87 0.059(3) 0.029(3) 0.078(4) -0.022(3) -0.011(3) -0.009(2)
C11 0.103(5) 0.079(4) 0.038(3) -0.024(3) 0.004(3) 0.016(4)
C89 0.050(4) 0.048(4) 0.021(3) 0.001(3) -0.001(3) -0.018(3)
C45 0.031(3) 0.027(3) 0.010(2) 0.004(2) -0.005(2) -0.017(2)
F9 0.079(5) 0.071(5) 0.075(5) 0.020(4) -0.030(4) -0.029(4)
C91 0.071(5) 0.041(6) 0.102(7) -0.036(5) -0.027(5) 0.000(4)
F5 0.113(6) 0.049(3) 0.076(4) -0.033(3) -0.023(4) 0.010(4)
C23 0.069(4) 0.083(5) 0.030(3) -0.016(3) -0.008(3) -0.030(4)
C93 0.051(4) 0.059(4) 0.032(3) -0.004(3) -0.006(3) -0.035(3)
C47 0.033(3) 0.076(5) 0.021(3) 0.024(3) -0.009(3) -0.012(3)
C95 0.062(4) 0.064(4) 0.039(3) -0.010(3) -0.015(3) -0.037(3)
F11 0.067(4) 0.066(4) 0.169(7) -0.034(5) -0.057(5) 0.009(4)
C3 0.046(3) 0.073(4) 0.115(5) -0.078(4) -0.005(3) 0.000(2)
C45A 0.067(4) 0.042(4) 0.044(4) -0.007(3) -0.005(4) -0.007(4)
C47A 0.063(5) 0.061(5) 0.054(5) -0.005(4) -0.003(4) -0.017(4)
C93A 0.050(4) 0.057(4) 0.026(3) -0.012(3) 0.003(3) -0.039(3)
C95A 0.058(4) 0.063(4) 0.033(3) -0.010(3) -0.009(3) -0.035(3)
C23A 0.061(5) 0.054(4) 0.028(3) -0.002(4) -0.009(4) -0.029(4)
C89A 0.064(5) 0.080(5) 0.033(4) -0.002(4) -0.004(4) -0.025(4)
C21A 0.055(5) 0.075(6) 0.027(4) -0.003(5) -0.002(4) -0.033(5)
N8 0.046(3) 0.077(4) 0.029(3) 0.002(3) -0.003(3) -0.028(3)
N8A 0.055(4) 0.063(5) 0.045(5) 0.010(4) -0.002(4) -0.017(4)
F7A 0.147(8) 0.064(5) 0.066(5) -0.013(4) -0.047(6) -0.036(6)
F11A 0.074(5) 0.094(6) 0.128(6) -0.031(5) -0.003(5) 0.012(4)
F5A 0.130(7) 0.057(4) 0.146(8) -0.020(5) -0.070(6) -0.012(5)
F9A 0.124(6) 0.066(5) 0.128(6) -0.001(5) -0.005(6) -0.012(5)
F2A 0.090(5) 0.049(4) 0.093(5) -0.021(4) -0.035(4) 0.006(4)
C98 0.114(4) 0.055(3) 0.055(3) -0.005(2) -0.032(3) -0.006(3)
C99 0.074(3) 0.035(3) 0.083(3) -0.015(3) -0.021(3) -0.009(3)
C100 0.115(5) 0.043(4) 0.053(4) -0.017(3) -0.020(4) -0.023(4)
C104 0.108(6) 0.057(5) 0.064(5) -0.002(4) -0.022(5) -0.005(5)
C103 0.107(7) 0.057(5) 0.074(6) 0.004(5) -0.021(5) -0.021(5)
C101 0.119(6) 0.055(5) 0.062(5) -0.008(4) -0.004(5) -0.021(5)
C102 0.102(7) 0.056(5) 0.068(6) -0.004(5) -0.006(5) -0.012(5)
C99A 0.071(3) 0.031(2) 0.070(3) -0.018(2) -0.016(3) -0.012(2)
C105 0.127(6) 0.049(4) 0.058(5) -0.013(4) -0.003(5) -0.016(4)
C1A 0.149(8) 0.068(6) 0.063(6) -0.023(5) 0.016(6) -0.023(6)
C1B 0.127(7) 0.096(7) 0.049(5) 0.001(5) -0.017(5) -0.029(6)
C1C 0.141(8) 0.101(7) 0.047(5) 0.000(5) 0.021(6) -0.025(7)
C1D 0.098(5) 0.053(4) 0.043(4) -0.003(3) -0.031(4) -0.027(4)
C106 0.078(4) 0.081(5) 0.051(4) -0.011(4) -0.005(4) -0.022(4)
C107 0.051(6) 0.093(8) 0.061(8) 0.014(7) -0.007(5) -0.013(6)
C109 0.082(5) 0.074(5) 0.078(5) -0.018(4) -0.005(4) -0.013(4)
C113 0.067(4) 0.079(4) 0.066(4) -0.020(4) 0.001(4) -0.020(4)
C110 0.080(5) 0.084(4) 0.089(4) -0.005(4) 0.009(4) -0.015(4)
C112 0.078(5) 0.095(5) 0.069(5) -0.010(4) -0.001(4) -0.017(5)
C108 0.068(4) 0.083(4) 0.056(4) -0.016(4) -0.002(3) -0.014(4)
C114 0.075(4) 0.066(4) 0.064(4) -0.016(4) 0.009(4) -0.018(4)
C1E 0.095(6) 0.076(5) 0.097(6) -0.016(5) 0.018(5) -0.015(5)
C1F 0.092(6) 0.076(6) 0.116(6) -0.002(5) 0.014(5) -0.014(5)
C1G 0.092(6) 0.079(5) 0.098(5) -0.001(5) 0.014(5) -0.004(5)
C111 0.090(6) 0.092(5) 0.084(5) -0.003(5) 0.009(5) -0.003(5)
C1I 0.086(4) 0.087(4) 0.078(4) -0.015(4) 0.005(4) -0.017(4)
C1H 0.085(5) 0.094(5) 0.086(5) 0.000(5) 0.002(5) -0.005(5)
Cu5A 0.0188(10) 0.0115(10) 0.017(4) -0.0027(13) -0.0011(14) -0.0032(7)
C91A 0.062(4) 0.026(5) 0.060(5) -0.015(4) -0.028(4) -0.007(4)
C87A 0.053(3) 0.025(3) 0.076(4) -0.016(4) -0.005(4) -0.008(3)
F3A 0.151(9) 0.043(4) 0.142(9) -0.028(5) -0.129(8) 0.029(5)
F12A 0.154(9) 0.136(8) 0.141(9) 0.075(7) -0.086(7) -0.106(7)
C115 0.048(4) 0.083(5) 0.030(3) 0.003(4) -0.011(3) -0.003(4)
C116 0.083(7) 0.108(8) 0.055(6) -0.039(6) -0.033(5) 0.031(6)
Cl2 0.111(6) 0.114(6) 0.099(5) -0.031(5) -0.027(5) -0.017(5)
Cl1 0.146(6) 0.123(6) 0.143(7) -0.068(5) -0.087(5) 0.041(5)
C2A 0.123(7) 0.097(7) 0.134(8) -0.066(7) -0.067(8) -0.005(7)
Cl3 0.148(7) 0.088(5) 0.119(6) 0.018(4) -0.077(5) -0.052(5)
Cl4 0.177(9) 0.156(9) 0.210(10) -0.058(9) -0.009(9) -0.031(8)
C117 0.121(8) 0.097(8) 0.132(8) -0.064(7) -0.072(8) 0.000(7)

loop_
_atom_type_symbol
_atom_type_description
_atom_type_scat_dispersion_real
_atom_type_scat_dispersion_imag
_atom_type_scat_source
C C 0.0033 0.0016 'International Tables Vol C Tables 4.2.6.8 and 6.1.1.4'
H H 0.0000 0.0000 'International Tables Vol C Tables 4.2.6.8 and 6.1.1.4'
Cl Cl 0.1484 0.1585 'International Tables Vol C Tables 4.2.6.8 and 6.1.1.4'
Cu Cu 0.3201 1.2651 'International Tables Vol C Tables 4.2.6.8 and 6.1.1.4'
F F 0.0171 0.0103 'International Tables Vol C Tables 4.2.6.8 and 6.1.1.4'
N N 0.0061 0.0033 'International Tables Vol C Tables 4.2.6.8 and 6.1.1.4'
P P 0.1023 0.0942 'International Tables Vol C Tables 4.2.6.8 and 6.1.1.4'

loop_
_geom_angle_atom_site_label_1
_geom_angle_atom_site_label_2
_geom_angle_atom_site_label_3
_geom_angle
_geom_angle_site_symmetry_1
_geom_angle_site_symmetry_3
_geom_angle_publ_flag
Cu6 Cu1 Cu5 55.35(12) . . ?
Cu3 Cu1 Cu6 57.708(16) . . ?
Cu3 Cu1 Cu2 111.58(2) . . ?
Cu3 Cu1 Cu5 73.59(8) . . ?
Cu3 Cu1 Cu5A 79.1(3) . . ?
Cu2 Cu1 Cu6 60.238(15) . . ?
Cu2 Cu1 Cu5 93.45(7) . . ?
Cu2 Cu1 Cu5A 97.75(19) . . ?
P1 Cu1 Cu6 142.42(3) . . ?
P1 Cu1 Cu3 137.13(3) . . ?
P1 Cu1 Cu2 84.55(3) . . ?
P1 Cu1 Cu5 147.40(10) . . ?
P1 Cu1 C10 108.60(9) . . ?
P1 Cu1 Cu5A 139.9(3) . . ?
C10 Cu1 Cu6 49.13(9) . . ?
C10 Cu1 Cu3 49.88(9) . . ?
C10 Cu1 Cu2 68.99(9) . . ?
C10 Cu1 Cu5 100.86(15) . . ?
C10 Cu1 Cu5A 109.5(4) . . ?
C28 Cu1 Cu6 56.90(9) . . ?
C28 Cu1 Cu3 109.61(9) . . ?
C28 Cu1 Cu2 49.01(9) . . ?
C28 Cu1 Cu5 49.55(9) . . ?
C28 Cu1 P1 110.53(9) . . ?
C28 Cu1 C10 99.34(12) . . ?
C28 Cu1 Cu5A 51.02(15) . . ?
C58 Cu1 Cu6 96.97(10) . . ?
C58 Cu1 Cu3 56.43(11) . . ?
C58 Cu1 Cu2 154.49(9) . . ?
C58 Cu1 Cu5 62.29(11) . . ?
C58 Cu1 P1 119.94(10) . . ?
C58 Cu1 C10 105.98(14) . . ?
C58 Cu1 C28 110.33(13) . . ?
C58 Cu1 Cu5A 59.40(16) . . ?
Cu5A Cu1 Cu6 63.9(4) . . ?
Cu3 Cu4 Cu5 74.41(4) . . ?
Cu3 Cu4 Cu5A 74.57(11) . . ?
N4 Cu4 Cu3 94.18(8) . . ?
N4 Cu4 Cu5 164.52(15) . . ?
N4 Cu4 N6 100.70(11) . . ?
N4 Cu4 C20 133.02(11) . . ?
N4 Cu4 C58 102.60(12) . . ?
N4 Cu4 C68 88.38(11) . . ?
N4 Cu4 C45 110.13(17) . . ?
N4 Cu4 Cu5A 156.8(3) . . ?
N6 Cu4 Cu3 159.53(8) . . ?
N6 Cu4 Cu5 93.05(11) . . ?
N6 Cu4 C20 100.24(12) . . ?
N6 Cu4 C58 135.82(12) . . ?
N6 Cu4 C68 115.54(11) . . ?
N6 Cu4 C45 87.43(17) . . ?
N6 Cu4 Cu5A 95.79(13) . . ?
C20 Cu4 Cu3 59.31(8) . . ?
C20 Cu4 Cu5 49.57(16) . . ?
C20 Cu4 C58 90.49(12) . . ?
C20 Cu4 C68 118.79(12) . . ?
C20 Cu4 C45 30.40(18) . . ?
C20 Cu4 Cu5A 58.2(4) . . ?
C58 Cu4 Cu3 51.95(9) . . ?
C58 Cu4 Cu5 62.18(16) . . ?
C58 Cu4 C68 29.90(12) . . ?
C58 Cu4 C45 118.13(18) . . ?
C58 Cu4 Cu5A 54.4(3) . . ?
C68 Cu4 Cu3 78.57(8) . . ?
C68 Cu4 Cu5 79.23(18) . . ?
C68 Cu4 Cu5A 69.7(3) . . ?
C45 Cu4 Cu3 74.21(15) . . ?
C45 Cu4 Cu5 77.3(2) . . ?
C45 Cu4 C68 147.87(18) . . ?
Cu1 Cu6 Cu5A 56.2(3) . . ?
Cu3 Cu6 Cu1 55.681(15) . . ?
Cu3 Cu6 Cu2 106.84(2) . . ?
Cu3 Cu6 Cu5 77.19(7) . . ?
Cu3 Cu6 Cu5A 74.21(11) . . ?
Cu2 Cu6 Cu1 56.953(15) . . ?
Cu2 Cu6 Cu5A 90.7(2) . . ?
Cu5 Cu6 Cu1 64.31(15) . . ?
Cu5 Cu6 Cu2 97.22(12) . . ?
P3 Cu6 Cu1 137.86(3) . . ?
P3 Cu6 Cu3 151.62(3) . . ?
P3 Cu6 Cu2 80.95(3) . . ?
P3 Cu6 Cu5 129.81(9) . . ?
P3 Cu6 C28 104.50(8) . . ?
P3 Cu6 C45A 95.7(3) . . ?
P3 Cu6 Cu5A 133.80(13) . . ?
C10 Cu6 Cu1 54.71(9) . . ?
C10 Cu6 Cu3 50.47(9) . . ?
C10 Cu6 Cu2 69.50(10) . . ?
C10 Cu6 Cu5 114.35(16) . . ?
C10 Cu6 P3 111.72(9) . . ?
C10 Cu6 C28 96.74(12) . . ?
C10 Cu6 C45A 132.4(3) . . ?
C10 Cu6 Cu5A 107.3(2) . . ?
C20 Cu6 Cu1 95.78(9) . . ?
C20 Cu6 Cu3 61.31(9) . . ?
C20 Cu6 Cu2 147.60(9) . . ?
C20 Cu6 Cu5 51.90(13) . . ?
C20 Cu6 P3 124.63(9) . . ?
C20 Cu6 C10 111.05(13) . . ?
C20 Cu6 C28 103.65(12) . . ?
C20 Cu6 C45A 29.0(3) . . ?
C20 Cu6 Cu5A 57.6(2) . . ?
C28 Cu6 Cu1 48.42(8) . . ?
C28 Cu6 Cu3 99.97(8) . . ?
C28 Cu6 Cu2 46.07(8) . . ?
C28 Cu6 Cu5 51.79(13) . . ?
C28 Cu6 Cu5A 46.3(2) . . ?
C45A Cu6 Cu1 123.3(3) . . ?
C45A Cu6 Cu3 87.4(3) . . ?
C45A Cu6 Cu2 156.1(3) . . ?
C45A Cu6 C28 113.7(3) . . ?
C45A Cu6 Cu5A 74.6(4) . . ?
Cu1 Cu3 Cu4 101.44(2) . . ?
Cu1 Cu3 Cu6 66.612(17) . . ?
Cu6 Cu3 Cu4 98.25(2) . . ?
P6 Cu3 Cu1 149.81(3) . . ?
P6 Cu3 Cu4 87.07(3) . . ?
P6 Cu3 Cu6 141.39(3) . . ?
P6 Cu3 C20 111.40(9) . . ?
C10 Cu3 Cu1 60.88(10) . . ?
C10 Cu3 Cu4 151.10(10) . . ?
C10 Cu3 Cu6 54.70(10) . . ?
C10 Cu3 P6 120.00(10) . . ?
C10 Cu3 C20 104.37(13) . . ?
C10 Cu3 C58 112.26(14) . . ?
C20 Cu3 Cu1 96.23(8) . . ?
C20 Cu3 Cu4 52.03(8) . . ?
C20 Cu3 Cu6 50.32(8) . . ?
C58 Cu3 Cu1 51.75(10) . . ?
C58 Cu3 Cu4 58.07(9) . . ?
C58 Cu3 Cu6 100.41(10) . . ?
C58 Cu3 P6 114.39(10) . . ?
C58 Cu3 C20 89.64(12) . . ?
Cu1 Cu2 Cu6 62.809(16) . . ?
N7 Cu2 Cu1 144.92(9) . . ?
N7 Cu2 Cu6 95.11(10) . . ?
N7 Cu2 N2 107.38(12) . . ?
N2 Cu2 Cu1 95.38(8) . . ?
N2 Cu2 Cu6 157.15(8) . . ?
C28 Cu2 Cu1 53.47(9) . . ?
C28 Cu2 Cu6 59.17(10) . . ?
C28 Cu2 N7 139.61(13) . . ?
C28 Cu2 N2 103.24(12) . . ?
Cu4 Cu5 Cu1 89.66(10) . . ?
Cu6 Cu5 Cu1 60.35(5) . . ?
Cu6 Cu5 Cu4 93.63(9) . . ?
P4 Cu5 Cu1 139.5(3) . . ?
P4 Cu5 Cu4 81.93(5) . . ?
P4 Cu5 Cu6 159.1(3) . . ?
C20 Cu5 Cu1 92.64(10) . . ?
C20 Cu5 Cu4 52.36(10) . . ?
C20 Cu5 Cu6 51.58(12) . . ?
C20 Cu5 P4 112.1(2) . . ?
C20 Cu5 C28 110.58(17) . . ?
C20 Cu5 C46 134.3(2) . . ?
C28 Cu5 Cu1 47.88(12) . . ?
C28 Cu5 Cu4 136.16(15) . . ?
C28 Cu5 Cu6 59.05(9) . . ?
C28 Cu5 P4 135.5(2) . . ?
C28 Cu5 C46 32.77(13) . . ?
C46 Cu5 Cu1 75.99(16) . . ?
C46 Cu5 Cu4 163.9(3) . . ?
C46 Cu5 Cu6 85.68(10) . . ?
C46 Cu5 P4 104.16(13) . . ?
C6 P1 Cu1 115.32(11) . . ?
C6 P1 C8 102.41(15) . . ?
C6 P1 C48 103.55(15) . . ?
C8 P1 Cu1 111.31(11) . . ?
C48 P1 Cu1 119.67(12) . . ?
C48 P1 C8 102.51(16) . . ?
C22 P4 Cu5 114.80(13) . . ?
C22 P4 Cu5A 117.77(16) . . ?
C34 P4 Cu5 111.11(17) . . ?
C34 P4 C22 103.93(15) . . ?
C34 P4 Cu5A 119.2(3) . . ?
C38 P4 Cu5 118.9(2) . . ?
C38 P4 C22 103.62(15) . . ?
C38 P4 C34 102.83(15) . . ?
C38 P4 Cu5A 107.4(4) . . ?
C50 P6 Cu3 116.30(13) . . ?
C50 P6 C52 104.29(17) . . ?
C50 P6 C76 104.05(17) . . ?
C52 P6 Cu3 115.69(12) . . ?
C52 P6 C76 101.32(16) . . ?
C76 P6 Cu3 113.42(12) . . ?
C66 P3 Cu6 113.01(12) . . ?
C74 P3 Cu6 115.33(13) . . ?
C74 P3 C66 102.53(19) . . ?
C74 P3 C73 104.57(18) . . ?
C73 P3 Cu6 116.25(17) . . ?
C73 P3 C66 103.6(2) . . ?
F1 P2 F8 86.94(18) . . ?
F1 P2 F10 86.2(2) . . ?
F1 P2 F3 161.8(3) . . ?
F1 P2 F12A 84.1(5) . . ?
F6 P2 F1 93.61(19) . . ?
F6 P2 F8 170.8(3) . . ?
F6 P2 F10 85.3(3) . . ?
F6 P2 F3 95.2(3) . . ?
F6 P2 F3A 79.6(4) . . ?
F6 P2 F12A 89.3(7) . . ?
F8 P2 F3 81.9(3) . . ?
F10 P2 F8 85.6(3) . . ?
F10 P2 F3 78.7(3) . . ?
F12 P2 F1 100.7(3) . . ?
F12 P2 F6 107.3(4) . . ?
F12 P2 F8 81.6(4) . . ?
F12 P2 F10 165.1(3) . . ?
F12 P2 F3 91.9(4) . . ?
F3A P2 F1 164.6(6) . . ?
F3A P2 F8 101.9(5) . . ?
F3A P2 F10 106.9(5) . . ?
F3A P2 F12A 81.9(6) . . ?
F12A P2 F8 99.9(7) . . ?
F12A P2 F10 168.6(6) . . ?
F4 P5 F5 83.4(3) . . ?
F4 P5 F11 80.9(3) . . ?
F4 P5 F5A 94.6(4) . . ?
F4 P5 F9A 84.7(3) . . ?
F4 P5 F2A 163.3(4) . . ?
F7 P5 F4 93.0(5) . . ?
F7 P5 F2 91.1(5) . . ?
F7 P5 F5 176.0(5) . . ?
F7 P5 F11 97.9(7) . . ?
F2 P5 F4 168.9(4) . . ?
F2 P5 F5 92.7(4) . . ?
F2 P5 F11 88.2(5) . . ?
F9 P5 F4 92.6(3) . . ?
F9 P5 F7 89.7(7) . . ?
F9 P5 F2 97.8(5) . . ?
F9 P5 F5 88.7(5) . . ?
F9 P5 F11 170.2(5) . . ?
F5 P5 F11 83.2(5) . . ?
F7A P5 F4 90.2(5) . . ?
F7A P5 F5A 162.1(8) . . ?
F7A P5 F9A 83.8(6) . . ?
F7A P5 F2A 90.5(5) . . ?
F11A P5 F4 102.7(5) . . ?
F11A P5 F7A 102.1(7) . . ?
F11A P5 F5A 93.6(7) . . ?
F11A P5 F9A 170.4(6) . . ?
F11A P5 F2A 93.5(5) . . ?
F5A P5 F9A 79.6(7) . . ?
F5A P5 F2A 80.0(5) . . ?
F9A P5 F2A 78.8(4) . . ?
C1 N1 C4 111.7(3) . . ?
C1 N1 C90 110.3(3) . . ?
C90 N1 C4 109.3(3) . . ?
C32 N4 Cu4 119.7(2) . . ?
C32 N4 C76 116.9(3) . . ?
C76 N4 Cu4 122.9(2) . . ?
C34 N6 Cu4 122.2(2) . . ?
C57 N6 Cu4 119.0(2) . . ?
C57 N6 C34 116.8(3) . . ?
C66 N7 Cu2 121.9(2) . . ?
C88 N7 Cu2 120.6(3) . . ?
C88 N7 C66 117.2(3) . . ?
C8 N2 Cu2 120.4(2) . . ?
C59 N2 Cu2 119.2(3) . . ?
C59 N2 C8 117.5(3) . . ?
C25 N5 C51 111.5(3) . . ?
C25 N5 C13 112.1(3) . . ?
C13 N5 C51 112.5(3) . . ?
N1 C1 H1A 109.3 . . ?
N1 C1 H1B 109.3 . . ?
N1 C1 C14 111.8(3) . . ?
H1A C1 H1B 107.9 . . ?
C14 C1 H1A 109.3 . . ?
C14 C1 H1B 109.3 . . ?
N1 C4 H4A 109.4 . . ?
N1 C4 H4B 109.4 . . ?
N1 C4 C68 111.0(3) . . ?
H4A C4 H4B 108.0 . . ?
C68 C4 H4A 109.4 . . ?
C68 C4 H4B 109.4 . . ?
C12 C6 P1 123.4(3) . . ?
C18 C6 P1 117.1(2) . . ?
C18 C6 C12 119.5(3) . . ?
N2 C8 P1 113.7(3) . . ?
N2 C8 C16 122.4(3) . . ?
C16 C8 P1 123.8(3) . . ?
Cu6 C10 Cu1 76.16(11) . . ?
Cu3 C10 Cu1 69.24(10) . . ?
Cu3 C10 Cu6 74.83(12) . . ?
C2 C10 Cu1 125.1(3) . . ?
C2 C10 Cu6 132.8(3) . . ?
C2 C10 Cu3 148.7(3) . . ?
C6 C12 H12 120.1 . . ?
C42 C12 C6 119.8(3) . . ?
C42 C12 H12 120.1 . . ?
C36 C14 C1 120.1(3) . . ?
C65 C14 C1 121.0(4) . . ?
C65 C14 C36 118.9(3) . . ?
C8 C16 H16 120.3 . . ?
C8 C16 C84 119.3(4) . . ?
C84 C16 H16 120.3 . . ?
C6 C18 H18 120.0 . . ?
C30 C18 C6 120.0(3) . . ?
C30 C18 H18 120.0 . . ?
Cu4 C20 Cu3 68.67(9) . . ?
Cu4 C20 Cu5A 73.0(2) . . ?
Cu6 C20 Cu4 129.14(15) . . ?
Cu6 C20 Cu3 68.37(9) . . ?
Cu6 C20 Cu5 76.52(12) . . ?
Cu6 C20 Cu5A 76.75(15) . . ?
Cu3 C20 Cu5A 84.1(2) . . ?
Cu5 C20 Cu4 78.07(14) . . ?
Cu5 C20 Cu3 90.66(18) . . ?
C45 C20 Cu4 83.8(4) . . ?
C45 C20 Cu6 135.5(4) . . ?
C45 C20 Cu3 108.5(3) . . ?
C45 C20 Cu5 146.6(4) . . ?
C45A C20 Cu4 145.3(6) . . ?
C45A C20 Cu6 85.1(5) . . ?
C45A C20 Cu3 141.6(6) . . ?
C45A C20 Cu5A 117.4(7) . . ?
C72 C22 P4 123.1(3) . . ?
C72 C22 C80 118.6(3) . . ?
C80 C22 P4 118.1(3) . . ?
C40 C24 H24 120.1 . . ?
C40 C24 C70 119.7(3) . . ?
C70 C24 H24 120.1 . . ?
C38 C26 H26 119.7 . . ?
C40 C26 H26 119.7 . . ?
C40 C26 C38 120.7(3) . . ?
Cu1 C28 Cu6 74.68(10) . . ?
Cu1 C28 Cu5 82.57(15) . . ?
Cu2 C28 Cu1 77.52(11) . . ?
Cu2 C28 Cu6 74.76(10) . . ?
Cu2 C28 Cu5 142.25(19) . . ?
Cu2 C28 Cu5A 147.1(3) . . ?
Cu5 C28 Cu6 69.16(16) . . ?
C46 C28 Cu1 136.7(3) . . ?
C46 C28 Cu6 126.3(3) . . ?
C46 C28 Cu2 140.0(3) . . ?
C46 C28 Cu5 73.9(2) . . ?
C46 C28 Cu5A 72.3(3) . . ?
Cu5A C28 Cu1 77.1(2) . . ?
Cu5A C28 Cu6 78.6(4) . . ?
C18 C30 H30 120.0 . . ?
C60 C30 C18 119.9(3) . . ?
C60 C30 H30 120.0 . . ?
N4 C32 H32 118.1 . . ?
N4 C32 C54 123.7(3) . . ?
C54 C32 H32 118.1 . . ?
N6 C34 P4 113.6(2) . . ?
N6 C34 C61 123.3(3) . . ?
C61 C34 P4 123.2(3) . . ?
C14 C36 H36 119.6 . . ?
C14 C36 C82 120.9(4) . . ?
C82 C36 H36 119.6 . . ?
C26 C38 P4 122.8(3) . . ?
C26 C38 C78 118.9(3) . . ?
C78 C38 P4 118.3(3) . . ?
C24 C40 C26 120.1(4) . . ?
C24 C40 H40 119.9 . . ?
C26 C40 H40 119.9 . . ?
C12 C42 H42 119.8 . . ?
C60 C42 C12 120.5(3) . . ?
C60 C42 H42 119.8 . . ?
C48 C44 H44 120.0 . . ?
C48 C44 C15 119.9(4) . . ?
C15 C44 H44 120.0 . . ?
C28 C46 Cu5 73.3(2) . . ?
C28 C46 C13 160.9(3) . . ?
C28 C46 Cu5A 73.4(3) . . ?
C13 C46 Cu5 125.3(2) . . ?
C13 C46 Cu5A 125.7(3) . . ?
C44 C48 P1 123.8(3) . . ?
C44 C48 C35 118.9(3) . . ?
C35 C48 P1 117.3(3) . . ?
C56 C50 P6 123.6(3) . . ?
C85 C50 P6 118.7(3) . . ?
C85 C50 C56 117.6(4) . . ?
C86 C52 P6 116.6(3) . . ?
C86 C52 C67 119.0(3) . . ?
C67 C52 P6 124.4(3) . . ?
C32 C54 H54 120.5 . . ?
C32 C54 C64 119.1(3) . . ?
C64 C54 H54 120.5 . . ?
C50 C56 H56 119.8 . . ?
C50 C56 C92 120.5(4) . . ?
C92 C56 H56 119.8 . . ?
Cu1 C58 Cu4 126.68(16) . . ?
Cu1 C58 Cu3 71.82(11) . . ?
Cu1 C58 Cu5A 72.84(15) . . ?
Cu4 C58 Cu5A 72.4(3) . . ?
Cu3 C58 Cu4 69.98(11) . . ?
Cu3 C58 Cu5A 91.5(4) . . ?
C68 C58 Cu1 152.0(3) . . ?
C68 C58 Cu4 77.5(2) . . ?
C68 C58 Cu3 135.3(3) . . ?
C68 C58 Cu5A 107.2(3) . . ?
C30 C60 H60 119.9 . . ?
C42 C60 C30 120.2(3) . . ?
C42 C60 H60 119.9 . . ?
C94 C62 C51 122.1(4) . . ?
C71 C62 C94 118.5(5) . . ?
C71 C62 C51 119.4(4) . . ?
C54 C64 H64 120.9 . . ?
C54 C64 C49 118.2(4) . . ?
C49 C64 H64 120.9 . . ?
N7 C66 P3 114.4(2) . . ?
N7 C66 C39 121.7(4) . . ?
C39 C66 P3 123.9(4) . . ?
C4 C68 Cu4 120.3(2) . . ?
C58 C68 Cu4 72.6(2) . . ?
C58 C68 C4 166.7(4) . . ?
C24 C70 H70 119.9 . . ?
C78 C70 C24 120.3(4) . . ?
C78 C70 H70 119.9 . . ?
C22 C72 H72 119.7 . . ?
C22 C72 C7 120.5(4) . . ?
C7 C72 H72 119.7 . . ?
C29 C74 P3 118.4(3) . . ?
C29 C74 C83 118.5(4) . . ?
C83 C74 P3 123.1(3) . . ?
N4 C76 P6 115.7(2) . . ?
N4 C76 C49 122.1(3) . . ?
C49 C76 P6 122.2(3) . . ?
C38 C78 H78 119.9 . . ?
C70 C78 C38 120.2(4) . . ?
C70 C78 H78 119.9 . . ?
C22 C80 H80 119.9 . . ?
C22 C80 C53 120.2(4) . . ?
C53 C80 H80 119.9 . . ?
C36 C82 H82 120.2 . . ?
C36 C82 C97 119.5(4) . . ?
C97 C82 H82 120.2 . . ?
C16 C84 H84 120.7 . . ?
C96 C84 C16 118.6(4) . . ?
C96 C84 H84 120.7 . . ?
C52 C86 H86 119.7 . . ?
C31 C86 C52 120.6(4) . . ?
C31 C86 H86 119.7 . . ?
N7 C88 H88 118.4 . . ?
N7 C88 C41 123.2(5) . . ?
C41 C88 H88 118.4 . . ?
N1 C90 H90A 109.5 . . ?
N1 C90 H90B 109.5 . . ?
N1 C90 H90C 109.5 . . ?
H90A C90 H90B 109.5 . . ?
H90A C90 H90C 109.5 . . ?
H90B C90 H90C 109.5 . . ?
C56 C92 H92 119.7 . . ?
C19 C92 C56 120.5(4) . . ?
C19 C92 H92 119.7 . . ?
C62 C94 H94 119.7 . . ?
C5 C94 C62 120.6(6) . . ?
C5 C94 H94 119.7 . . ?
C84 C96 H96 120.4 . . ?
C84 C96 C59 119.2(4) . . ?
C59 C96 H96 120.4 . . ?
C82 C97 H97 120.0 . . ?
C55 C97 C82 120.0(4) . . ?
C55 C97 H97 120.0 . . ?
C64 C49 H49 120.0 . . ?
C76 C49 C64 120.0(4) . . ?
C76 C49 H49 120.0 . . ?
N5 C25 H25A 109.5 . . ?
N5 C25 H25B 109.5 . . ?
N5 C25 H25C 109.5 . . ?
H25A C25 H25B 109.5 . . ?
H25A C25 H25C 109.5 . . ?
H25B C25 H25C 109.5 . . ?
N5 C51 C62 112.8(3) . . ?
N5 C51 H51A 109.0 . . ?
N5 C51 H51B 109.0 . . ?
C62 C51 H51A 109.0 . . ?
C62 C51 H51B 109.0 . . ?
H51A C51 H51B 107.8 . . ?
N5 C13 C46 113.8(3) . . ?
N5 C13 H13A 108.8 . . ?
N5 C13 H13B 108.8 . . ?
C46 C13 H13A 108.8 . . ?
C46 C13 H13B 108.8 . . ?
H13A C13 H13B 107.7 . . ?
C80 C53 H53 119.7 . . ?
C27 C53 C80 120.5(4) . . ?
C27 C53 H53 119.7 . . ?
C53 C27 H27 120.1 . . ?
C53 C27 C7 119.9(4) . . ?
C7 C27 H27 120.1 . . ?
C97 C55 H55 119.8 . . ?
C97 C55 C65 120.3(4) . . ?
C65 C55 H55 119.8 . . ?
C72 C7 H7 119.9 . . ?
C27 C7 C72 120.3(4) . . ?
C27 C7 H7 119.9 . . ?
C87 N3 C91 116.0(12) . . ?
C87 N3 C99 117.7(8) . . ?
C91 N3 C99 98.3(10) . . ?
C99A N3 C87A 99.4(7) . . ?
C91A N3 C99A 120.1(8) . . ?
C91A N3 C87A 110.7(9) . . ?
N6 C57 H57 118.5 . . ?
N6 C57 C37 123.0(4) . . ?
C37 C57 H57 118.5 . . ?
C74 C29 H29 119.5 . . ?
C74 C29 C75 121.1(5) . . ?
C75 C29 H29 119.5 . . ?
N2 C59 C96 123.0(4) . . ?
N2 C59 H59 118.5 . . ?
C96 C59 H59 118.5 . . ?
C44 C15 H15 119.6 . . ?
C69 C15 C44 120.8(4) . . ?
C69 C15 H15 119.6 . . ?
C34 C61 H61 120.8 . . ?
C81 C61 C34 118.4(4) . . ?
C81 C61 H61 120.8 . . ?
C86 C31 H31 120.1 . . ?
C86 C31 C33 119.9(4) . . ?
C33 C31 H31 120.1 . . ?
C75 C63 H63 120.0 . . ?
C75 C63 C77 120.1(4) . . ?
C77 C63 H63 120.0 . . ?
C10 C2 C87 169.9(7) . . ?
C10 C2 C87A 173.3(7) . . ?
C14 C65 C55 120.3(4) . . ?
C14 C65 H65 119.8 . . ?
C55 C65 H65 119.8 . . ?
C31 C33 H33 120.2 . . ?
C17 C33 C31 119.7(4) . . ?
C17 C33 H33 120.2 . . ?
C52 C67 H67 120.0 . . ?
C17 C67 C52 119.9(4) . . ?
C17 C67 H67 120.0 . . ?
C33 C17 C67 120.9(4) . . ?
C33 C17 H17 119.5 . . ?
C67 C17 H17 119.5 . . ?
C15 C69 H69 119.9 . . ?
C15 C69 C9 120.1(4) . . ?
C9 C69 H69 119.9 . . ?
C48 C35 H35 119.7 . . ?
C9 C35 C48 120.6(4) . . ?
C9 C35 H35 119.7 . . ?
C62 C71 H71 119.6 . . ?
C62 C71 C79 120.7(5) . . ?
C79 C71 H71 119.6 . . ?
C69 C9 C35 119.6(4) . . ?
C69 C9 H9 120.2 . . ?
C35 C9 H9 120.2 . . ?
C21 C73 P3 125.1(5) . . ?
C93 C73 P3 117.6(4) . . ?
C93 C73 C21 117.2(6) . . ?
C93A C73 P3 113.8(4) . . ?
C21A C73 P3 123.0(9) . . ?
C21A C73 C93A 122.5(9) . . ?
C57 C37 H37 120.4 . . ?
C81 C37 C57 119.3(4) . . ?
C81 C37 H37 120.4 . . ?
C29 C75 H75 119.8 . . ?
C63 C75 C29 120.4(5) . . ?
C63 C75 H75 119.8 . . ?
C92 C19 H19 120.1 . . ?
C92 C19 C11 119.8(5) . . ?
C11 C19 H19 120.1 . . ?
C63 C77 H77 119.9 . . ?
C63 C77 C83 120.2(5) . . ?
C83 C77 H77 119.9 . . ?
C66 C39 H39 120.0 . . ?
C3 C39 C66 120.0(5) . . ?
C3 C39 H39 120.0 . . ?
C71 C79 H79 120.5 . . ?
C43 C79 C71 119.1(6) . . ?
C43 C79 H79 120.5 . . ?
C94 C5 H5 119.9 . . ?
C43 C5 C94 120.1(6) . . ?
C43 C5 H5 119.9 . . ?
C61 C81 H81 120.4 . . ?
C37 C81 C61 119.1(4) . . ?
C37 C81 H81 120.4 . . ?
C88 C41 H41 120.3 . . ?
C3 C41 C88 119.4(5) . . ?
C3 C41 H41 120.3 . . ?
C74 C83 C77 119.6(5) . . ?
C74 C83 H83 120.2 . . ?
C77 C83 H83 120.2 . . ?
C73 C21 H21 119.6 . . ?
C89 C21 C73 120.7(8) . . ?
C89 C21 H21 119.6 . . ?
C50 C85 H85 119.5 . . ?
C50 C85 C11 121.1(5) . . ?
C11 C85 H85 119.5 . . ?
C79 C43 H43 119.5 . . ?
C5 C43 C79 120.9(5) . . ?
C5 C43 H43 119.5 . . ?
N3 C87 C2 120.3(11) . . ?
N3 C87 H87A 107.3 . . ?
N3 C87 H87B 107.3 . . ?
C2 C87 H87A 107.3 . . ?
C2 C87 H87B 107.3 . . ?
H87A C87 H87B 106.9 . . ?
C19 C11 C85 120.5(5) . . ?
C19 C11 H11 119.8 . . ?
C85 C11 H11 119.8 . . ?
C21 C89 H89 122.2 . . ?
C21 C89 C23 115.6(8) . . ?
C23 C89 H89 122.2 . . ?
C20 C45 Cu4 65.8(3) . . ?
C20 C45 C47 170.4(7) . . ?
C47 C45 Cu4 123.4(5) . . ?
N3 C91 H91A 109.5 . . ?
N3 C91 H91B 109.5 . . ?
N3 C91 H91C 109.5 . . ?
H91A C91 H91B 109.5 . . ?
H91A C91 H91C 109.5 . . ?
H91B C91 H91C 109.5 . . ?
C89 C23 H23 119.7 . . ?
C95 C23 C89 120.5(8) . . ?
C95 C23 H23 119.7 . . ?
C73 C93 H93 119.2 . . ?
C73 C93 C95 121.5(6) . . ?
C95 C93 H93 119.2 . . ?
C45 C47 H47A 106.8 . . ?
C45 C47 H47B 106.8 . . ?
H47A C47 H47B 106.6 . . ?
N8 C47 C45 122.2(7) . . ?
N8 C47 H47A 106.8 . . ?
N8 C47 H47B 106.8 . . ?
C23 C95 C93 120.3(7) . . ?
C23 C95 H95 119.8 . . ?
C93 C95 H95 119.8 . . ?
C39 C3 H3 120.8 . . ?
C41 C3 C39 118.4(4) . . ?
C41 C3 H3 120.8 . . ?
C20 C45A Cu6 65.8(5) . . ?
C20 C45A C47A 163.3(10) . . ?
C47A C45A Cu6 128.6(8) . . ?
C45A C47A H47C 108.5 . . ?
C45A C47A H47D 108.5 . . ?
H47C C47A H47D 107.5 . . ?
N8A C47A C45A 114.9(10) . . ?
N8A C47A H47C 108.5 . . ?
N8A C47A H47D 108.5 . . ?
C73 C93A H93A 120.3 . . ?
C95A C93A C73 119.4(8) . . ?
C95A C93A H93A 120.3 . . ?
C93A C95A H95A 120.4 . . ?
C23A C95A C93A 119.2(10) . . ?
C23A C95A H95A 120.4 . . ?
C95A C23A H23A 122.1 . . ?
C95A C23A C89A 115.7(11) . . ?
C89A C23A H23A 122.1 . . ?
C23A C89A H89A 121.8 . . ?
C21A C89A C23A 116.5(13) . . ?
C21A C89A H89A 121.8 . . ?
C73 C21A C89A 120.2(15) . . ?
C73 C21A H21A 119.9 . . ?
C89A C21A H21A 119.9 . . ?
C47 N8 C106 101.0(9) . . ?
C47 N8 C107 127.2(10) . . ?
C107 N8 C106 95.1(13) . . ?
C115 N8A C47A 108.6(11) . . ?
C115 N8A C116 104.7(13) . . ?
C116 N8A C47A 111.9(11) . . ?
Cl1 F9A P5 96.9(7) . . ?
Cl1 F2A P5 92.3(6) . . ?
C99 C98 C104 116.4(8) . . ?
C100 C98 C99 125.0(8) . . ?
C100 C98 C104 106.3(10) . . ?
C99A C98 C1D 122.1(8) . . ?
C105 C98 C99A 121.1(9) . . ?
C105 C98 C1D 114.6(9) . . ?
N3 C99 C98 110.4(7) . . ?
N3 C99 H99A 109.6 . . ?
N3 C99 H99B 109.6 . . ?
C98 C99 H99A 109.6 . . ?
C98 C99 H99B 109.6 . . ?
H99A C99 H99B 108.1 . . ?
C98 C100 H100 116.9 . . ?
C98 C100 C101 126.1(11) . . ?
C101 C100 H100 116.9 . . ?
C98 C104 H104 117.7 . . ?
C103 C104 C98 124.6(11) . . ?
C103 C104 H104 117.7 . . ?
C104 C103 H103 123.6 . . ?
C102 C103 C104 112.9(13) . . ?
C102 C103 H103 123.6 . . ?
C100 C101 H101 119.2 . . ?
C102 C101 C100 121.6(14) . . ?
C102 C101 H101 119.2 . . ?
C103 C102 C101 123.5(16) . . ?
C103 C102 H102 118.2 . . ?
C101 C102 H102 118.2 . . ?
N3 C99A H99C 108.7 . . ?
N3 C99A H99D 108.7 . . ?
C98 C99A N3 114.2(7) . . ?
C98 C99A H99C 108.7 . . ?
C98 C99A H99D 108.7 . . ?
H99C C99A H99D 107.6 . . ?
C98 C105 H105 118.9 . . ?
C1A C105 C98 122.3(14) . . ?
C1A C105 H105 118.9 . . ?
C105 C1A H1AA 118.4 . . ?
C105 C1A C1C 123.1(14) . . ?
C1C C1A H1AA 118.4 . . ?
C1C C1B H1BA 117.8 . . ?
C1D C1B H1BA 117.8 . . ?
C1D C1B C1C 124.4(14) . . ?
C1A C1C C1B 114.1(13) . . ?
C1A C1C H1C 123.0 . . ?
C1B C1C H1C 123.0 . . ?
C98 C1D H1D 119.9 . . ?
C1B C1D C98 120.2(12) . . ?
C1B C1D H1D 119.9 . . ?
N8 C106 H10A 109.3 . . ?
N8 C106 H10B 109.3 . . ?
N8 C106 C114 111.8(8) . . ?
H10A C106 H10B 107.9 . . ?
C114 C106 H10A 109.3 . . ?
C114 C106 H10B 109.3 . . ?
N8 C107 H10C 109.5 . . ?
N8 C107 H10D 109.5 . . ?
N8 C107 H10E 109.5 . . ?
H10C C107 H10D 109.5 . . ?
H10C C107 H10E 109.5 . . ?
H10D C107 H10E 109.5 . . ?
C110 C109 H109 115.6 . . ?
C110 C109 C108 128.9(15) . . ?
C108 C109 H109 115.6 . . ?
C112 C113 H113 115.7 . . ?
C112 C113 C108 128.6(13) . . ?
C108 C113 H113 115.7 . . ?
C109 C110 H110 120.5 . . ?
C109 C110 C1H 118.9(15) . . ?
C1H C110 H110 120.5 . . ?
C113 C112 H112 120.2 . . ?
C113 C112 C1H 119.5(15) . . ?
C1H C112 H112 120.2 . . ?
C109 C108 C113 107.2(11) . . ?
C109 C108 C115 125.7(11) . . ?
C113 C108 C115 126.5(11) . . ?
C1E C114 C106 120.0(8) . . ?
C1E C114 C1I 120.0 . . ?
C1I C114 C106 119.7(8) . . ?
C114 C1E H1E 120.0 . . ?
C114 C1E C1F 120.0 . . ?
C1F C1E H1E 120.0 . . ?
C1E C1F H1F 120.0 . . ?
C1G C1F C1E 120.0 . . ?
C1G C1F H1F 120.0 . . ?
C1F C1G H1G 120.0 . . ?
C111 C1G C1F 120.0 . . ?
C111 C1G H1G 120.0 . . ?
C1G C111 H111 120.0 . . ?
C1I C111 C1G 120.0 . . ?
C1I C111 H111 120.0 . . ?
C114 C1I H1I 120.0 . . ?
C111 C1I C114 120.0 . . ?
C111 C1I H1I 120.0 . . ?
C110 C1H H1H 121.8 . . ?
C112 C1H C110 116.4(15) . . ?
C112 C1H H1H 121.8 . . ?
Cu1 Cu5A Cu4 92.45(13) . . ?
Cu1 Cu5A Cu6 59.90(15) . . ?
Cu4 Cu5A Cu6 86.7(3) . . ?
P4 Cu5A Cu1 158.3(7) . . ?
P4 Cu5A Cu4 80.38(15) . . ?
P4 Cu5A Cu6 139.0(7) . . ?
P4 Cu5A C20 100.1(5) . . ?
P4 Cu5A C58 114.2(3) . . ?
C20 Cu5A Cu1 90.1(3) . . ?
C20 Cu5A Cu4 48.8(2) . . ?
C20 Cu5A Cu6 45.6(3) . . ?
C28 Cu5A Cu1 51.93(14) . . ?
C28 Cu5A Cu4 136.1(4) . . ?
C28 Cu5A Cu6 55.1(3) . . ?
C28 Cu5A P4 142.2(2) . . ?
C28 Cu5A C20 100.5(5) . . ?
C28 Cu5A C58 99.6(3) . . ?
C46 Cu5A Cu1 82.5(2) . . ?
C46 Cu5A Cu4 167.9(7) . . ?
C46 Cu5A Cu6 81.3(3) . . ?
C46 Cu5A P4 108.1(2) . . ?
C46 Cu5A C20 120.0(6) . . ?
C46 Cu5A C28 34.25(14) . . ?
C46 Cu5A C58 126.8(5) . . ?
C58 Cu5A Cu1 47.75(15) . . ?
C58 Cu5A Cu4 53.12(13) . . ?
C58 Cu5A Cu6 87.0(2) . . ?
C58 Cu5A C20 83.0(3) . . ?
N3 C91A H91D 109.5 . . ?
N3 C91A H91E 109.5 . . ?
N3 C91A H91F 109.5 . . ?
H91D C91A H91E 109.5 . . ?
H91D C91A H91F 109.5 . . ?
H91E C91A H91F 109.5 . . ?
N3 C87A H87C 110.1 . . ?
N3 C87A H87D 110.1 . . ?
C2 C87A N3 108.1(9) . . ?
C2 C87A H87C 110.1 . . ?
C2 C87A H87D 110.1 . . ?
H87C C87A H87D 108.4 . . ?
N8A C115 C108 112.5(9) . . ?
N8A C115 H11A 109.1 . . ?
N8A C115 H11B 109.1 . . ?
C108 C115 H11A 109.1 . . ?
C108 C115 H11B 109.1 . . ?
H11A C115 H11B 107.8 . . ?
N8A C116 H11C 109.5 . . ?
N8A C116 H11D 109.5 . . ?
N8A C116 H11E 109.5 . . ?
H11C C116 H11D 109.5 . . ?
H11C C116 H11E 109.5 . . ?
H11D C116 H11E 109.5 . . ?
F9A Cl1 F2A 91.3(9) . . ?
F9A Cl1 C2A 104.3(16) . . ?
F2A Cl1 C2A 161.6(17) . . ?
Cl2 C2A H2AA 113.0 . . ?
Cl2 C2A H2AB 113.0 . . ?
Cl1 C2A Cl2 93(2) . . ?
Cl1 C2A H2AA 113.0 . . ?
Cl1 C2A H2AB 113.0 . . ?
H2AA C2A H2AB 110.4 . . ?
Cl3 C117 Cl4 107(2) . . ?
Cl3 C117 H11F 110.2 . . ?
Cl3 C117 H11G 110.2 . . ?
Cl4 C117 H11F 110.2 . . ?
Cl4 C117 H11G 110.2 . . ?
H11F C117 H11G 108.5 . . ?

loop_
_geom_bond_atom_site_label_1
_geom_bond_atom_site_label_2
_geom_bond_distance
_geom_bond_site_symmetry_2
_geom_bond_publ_flag
Cu1 Cu6 2.7397(6) . ?
Cu1 Cu3 2.4653(6) . ?
Cu1 Cu2 2.5818(6) . ?
Cu1 Cu5 2.841(5) . ?
Cu1 P1 2.2341(9) . ?
Cu1 C10 2.303(3) . ?
Cu1 C28 2.125(3) . ?
Cu1 C58 2.038(4) . ?
Cu1 Cu5A 2.630(6) . ?
Cu4 Cu3 2.5795(6) . ?
Cu4 Cu5 2.6975(16) . ?
Cu4 N4 2.115(3) . ?
Cu4 N6 2.127(3) . ?
Cu4 C20 2.183(3) . ?
Cu4 C58 2.330(4) . ?
Cu4 C68 2.385(4) . ?
Cu4 C45 2.378(6) . ?
Cu4 Cu5A 2.777(6) . ?
Cu6 Cu3 2.5233(6) . ?
Cu6 Cu2 2.6738(6) . ?
Cu6 Cu5 2.593(3) . ?
Cu6 P3 2.2132(10) . ?
Cu6 C10 2.134(3) . ?
Cu6 C20 2.089(3) . ?
Cu6 C28 2.380(3) . ?
Cu6 C45A 2.282(10) . ?
Cu6 Cu5A 2.845(13) . ?
Cu3 P6 2.2020(10) . ?
Cu3 C10 2.016(3) . ?
Cu3 C20 2.381(3) . ?
Cu3 C58 2.162(4) . ?
Cu2 N7 2.021(3) . ?
Cu2 N2 2.137(3) . ?
Cu2 C28 1.996(3) . ?
Cu5 P4 2.2625(16) . ?
Cu5 C20 2.099(6) . ?
Cu5 C28 2.180(4) . ?
Cu5 C46 2.186(4) . ?
P1 C6 1.817(3) . ?
P1 C8 1.841(3) . ?
P1 C48 1.824(3) . ?
P4 C22 1.828(3) . ?
P4 C34 1.825(4) . ?
P4 C38 1.818(3) . ?
P4 Cu5A 2.249(4) . ?
P6 C50 1.818(4) . ?
P6 C52 1.822(4) . ?
P6 C76 1.834(3) . ?
P3 C66 1.826(4) . ?
P3 C74 1.814(4) . ?
P3 C73 1.816(4) . ?
P2 F1 1.565(3) . ?
P2 F6 1.532(3) . ?
P2 F8 1.641(4) . ?
P2 F10 1.626(4) . ?
P2 F12 1.479(7) . ?
P2 F3 1.661(6) . ?
P2 F3A 1.563(7) . ?
P2 F12A 1.617(11) . ?
P5 F4 1.587(4) . ?
P5 F7 1.544(11) . ?
P5 F2 1.545(8) . ?
P5 F9 1.478(8) . ?
P5 F5 1.654(7) . ?
P5 F11 1.713(9) . ?
P5 F7A 1.543(11) . ?
P5 F11A 1.449(9) . ?
P5 F5A 1.608(9) . ?
P5 F9A 1.788(12) . ?
P5 F2A 1.821(10) . ?
N1 C1 1.460(4) . ?
N1 C4 1.471(4) . ?
N1 C90 1.461(4) . ?
N4 C32 1.351(4) . ?
N4 C76 1.356(4) . ?
N6 C34 1.353(4) . ?
N6 C57 1.345(5) . ?
N7 C66 1.360(5) . ?
N7 C88 1.347(5) . ?
N2 C8 1.355(4) . ?
N2 C59 1.345(5) . ?
N5 C25 1.456(5) . ?
N5 C51 1.463(5) . ?
N5 C13 1.461(5) . ?
C1 H1A 0.9900 . ?
C1 H1B 0.9900 . ?
C1 C14 1.511(5) . ?
C4 H4A 0.9900 . ?
C4 H4B 0.9900 . ?
C4 C68 1.480(4) . ?
C6 C12 1.400(5) . ?
C6 C18 1.396(5) . ?
C8 C16 1.379(5) . ?
C10 C2 1.206(5) . ?
C12 H12 0.9500 . ?
C12 C42 1.388(5) . ?
C14 C36 1.389(5) . ?
C14 C65 1.382(5) . ?
C16 H16 0.9500 . ?
C16 C84 1.393(5) . ?
C18 H18 0.9500 . ?
C18 C30 1.392(5) . ?
C20 C45 1.211(7) . ?
C20 C45A 1.110(11) . ?
C20 Cu5A 2.468(16) . ?
C22 C72 1.385(5) . ?
C22 C80 1.395(5) . ?
C24 H24 0.9500 . ?
C24 C40 1.380(6) . ?
C24 C70 1.391(6) . ?
C26 H26 0.9500 . ?
C26 C38 1.393(5) . ?
C26 C40 1.388(5) . ?
C28 C46 1.232(5) . ?
C28 Cu5A 2.098(5) . ?
C30 H30 0.9500 . ?
C30 C60 1.386(5) . ?
C32 H32 0.9500 . ?
C32 C54 1.375(5) . ?
C34 C61 1.392(5) . ?
C36 H36 0.9500 . ?
C36 C82 1.389(6) . ?
C38 C78 1.395(5) . ?
C40 H40 0.9500 . ?
C42 H42 0.9500 . ?
C42 C60 1.379(6) . ?
C44 H44 0.9500 . ?
C44 C48 1.387(5) . ?
C44 C15 1.396(5) . ?
C46 C13 1.494(5) . ?
C46 Cu5A 2.085(6) . ?
C48 C35 1.393(6) . ?
C50 C56 1.385(6) . ?
C50 C85 1.377(6) . ?
C52 C86 1.393(5) . ?
C52 C67 1.394(5) . ?
C54 H54 0.9500 . ?
C54 C64 1.377(6) . ?
C56 H56 0.9500 . ?
C56 C92 1.396(6) . ?
C58 C68 1.218(5) . ?
C58 Cu5A 2.370(8) . ?
C60 H60 0.9500 . ?
C62 C94 1.392(6) . ?
C62 C51 1.497(6) . ?
C62 C71 1.388(7) . ?
C64 H64 0.9500 . ?
C64 C49 1.386(5) . ?
C66 C39 1.389(5) . ?
C70 H70 0.9500 . ?
C70 C78 1.388(5) . ?
C72 H72 0.9500 . ?
C72 C7 1.394(5) . ?
C74 C29 1.368(6) . ?
C74 C83 1.395(7) . ?
C76 C49 1.381(5) . ?
C78 H78 0.9500 . ?
C80 H80 0.9500 . ?
C80 C53 1.397(6) . ?
C82 H82 0.9500 . ?
C82 C97 1.390(7) . ?
C84 H84 0.9500 . ?
C84 C96 1.372(6) . ?
C86 H86 0.9500 . ?
C86 C31 1.386(6) . ?
C88 H88 0.9500 . ?
C88 C41 1.390(6) . ?
C90 H90A 0.9800 . ?
C90 H90B 0.9800 . ?
C90 H90C 0.9800 . ?
C92 H92 0.9500 . ?
C92 C19 1.353(7) . ?
C94 H94 0.9500 . ?
C94 C5 1.392(7) . ?
C96 H96 0.9500 . ?
C96 C59 1.387(6) . ?
C97 H97 0.9500 . ?
C97 C55 1.371(8) . ?
C49 H49 0.9500 . ?
C25 H25A 0.9800 . ?
C25 H25B 0.9800 . ?
C25 H25C 0.9800 . ?
C51 H51A 0.9900 . ?
C51 H51B 0.9900 . ?
C13 H13A 0.9900 . ?
C13 H13B 0.9900 . ?
C53 H53 0.9500 . ?
C53 C27 1.366(7) . ?
C27 H27 0.9500 . ?
C27 C7 1.378(7) . ?
C55 H55 0.9500 . ?
C55 C65 1.397(6) . ?
C7 H7 0.9500 . ?
N3 C87 1.366(9) . ?
N3 C91 1.462(19) . ?
N3 C99 1.512(13) . ?
N3 C99A 1.508(12) . ?
N3 C91A 1.372(9) . ?
N3 C87A 1.536(15) . ?
C57 H57 0.9500 . ?
C57 C37 1.383(6) . ?
C29 H29 0.9500 . ?
C29 C75 1.394(6) . ?
C59 H59 0.9500 . ?
C15 H15 0.9500 . ?
C15 C69 1.358(7) . ?
C61 H61 0.9500 . ?
C61 C81 1.377(6) . ?
C31 H31 0.9500 . ?
C31 C33 1.393(7) . ?
C63 H63 0.9500 . ?
C63 C75 1.350(8) . ?
C63 C77 1.371(8) . ?
C2 C87 1.498(15) . ?
C2 C87A 1.533(14) . ?
C65 H65 0.9500 . ?
C33 H33 0.9500 . ?
C33 C17 1.374(7) . ?
C67 H67 0.9500 . ?
C67 C17 1.388(6) . ?
C17 H17 0.9500 . ?
C69 H69 0.9500 . ?
C69 C9 1.388(7) . ?
C35 H35 0.9500 . ?
C35 C9 1.390(6) . ?
C71 H71 0.9500 . ?
C71 C79 1.397(8) . ?
C9 H9 0.9500 . ?
C73 C21 1.432(10) . ?
C73 C93 1.349(8) . ?
C73 C93A 1.540(12) . ?
C73 C21A 1.327(18) . ?
C37 H37 0.9500 . ?
C37 C81 1.376(6) . ?
C75 H75 0.9500 . ?
C19 H19 0.9500 . ?
C19 C11 1.356(8) . ?
C77 H77 0.9500 . ?
C77 C83 1.405(7) . ?
C39 H39 0.9500 . ?
C39 C3 1.386(8) . ?
C79 H79 0.9500 . ?
C79 C43 1.387(9) . ?
C5 H5 0.9500 . ?
C5 C43 1.354(9) . ?
C81 H81 0.9500 . ?
C41 H41 0.9500 . ?
C41 C3 1.364(9) . ?
C83 H83 0.9500 . ?
C21 H21 0.9500 . ?
C21 C89 1.392(13) . ?
C85 H85 0.9500 . ?
C85 C11 1.386(8) . ?
C43 H43 0.9500 . ?
C87 H87A 0.9900 . ?
C87 H87B 0.9900 . ?
C11 H11 0.9500 . ?
C89 H89 0.9500 . ?
C89 C23 1.407(14) . ?
C45 C47 1.501(9) . ?
C91 H91A 0.9800 . ?
C91 H91B 0.9800 . ?
C91 H91C 0.9800 . ?
C23 H23 0.9500 . ?
C23 C95 1.327(12) . ?
C93 H93 0.9500 . ?
C93 C95 1.378(10) . ?
C47 H47A 0.9900 . ?
C47 H47B 0.9900 . ?
C47 N8 1.371(10) . ?
C95 H95 0.9500 . ?
C3 H3 0.9500 . ?
C45A C47A 1.535(14) . ?
C47A H47C 0.9900 . ?
C47A H47D 0.9900 . ?
C47A N8A 1.470(18) . ?
C93A H93A 0.9500 . ?
C93A C95A 1.411(14) . ?
C95A H95A 0.9500 . ?
C95A C23A 1.410(16) . ?
C23A H23A 0.9500 . ?
C23A C89A 1.66(2) . ?
C89A H89A 0.9500 . ?
C89A C21A 1.38(2) . ?
C21A H21A 0.9500 . ?
N8 C106 1.504(13) . ?
N8 C107 1.391(16) . ?
N8A C115 1.365(14) . ?
N8A C116 1.445(16) . ?
F9A Cl1 1.552(16) . ?
F2A Cl1 1.648(14) . ?
C98 C99 1.515(14) . ?
C98 C100 1.307(15) . ?
C98 C104 1.589(14) . ?
C98 C99A 1.451(11) . ?
C98 C105 1.404(14) . ?
C98 C1D 1.459(12) . ?
C99 H99A 0.9900 . ?
C99 H99B 0.9900 . ?
C100 H100 0.9500 . ?
C100 C101 1.430(19) . ?
C104 H104 0.9500 . ?
C104 C103 1.47(2) . ?
C103 H103 0.9500 . ?
C103 C102 1.339(18) . ?
C101 H101 0.9500 . ?
C101 C102 1.339(17) . ?
C102 H102 0.9500 . ?
C99A H99C 0.9900 . ?
C99A H99D 0.9900 . ?
C105 H105 0.9500 . ?
C105 C1A 1.39(2) . ?
C1A H1AA 0.9500 . ?
C1A C1C 1.397(16) . ?
C1B H1BA 0.9500 . ?
C1B C1C 1.419(15) . ?
C1B C1D 1.367(17) . ?
C1C H1C 0.9500 . ?
C1D H1D 0.9500 . ?
C106 H10A 0.9900 . ?
C106 H10B 0.9900 . ?
C106 C114 1.520(12) . ?
C107 H10C 0.9800 . ?
C107 H10D 0.9800 . ?
C107 H10E 0.9800 . ?
C109 H109 0.9500 . ?
C109 C110 1.30(2) . ?
C109 C108 1.393(19) . ?
C113 H113 0.9500 . ?
C113 C112 1.319(19) . ?
C113 C108 1.443(17) . ?
C110 H110 0.9500 . ?
C110 C1H 1.46(2) . ?
C112 H112 0.9500 . ?
C112 C1H 1.35(2) . ?
C108 C115 1.555(12) . ?
C114 C1E 1.3900 . ?
C114 C1I 1.3900 . ?
C1E H1E 0.9500 . ?
C1E C1F 1.3900 . ?
C1F H1F 0.9500 . ?
C1F C1G 1.3900 . ?
C1G H1G 0.9500 . ?
C1G C111 1.3900 . ?
C111 H111 0.9500 . ?
C111 C1I 1.3900 . ?
C1I H1I 0.9500 . ?
C1H H1H 0.9500 . ?
C91A H91D 0.9800 . ?
C91A H91E 0.9800 . ?
C91A H91F 0.9800 . ?
C87A H87C 0.9900 . ?
C87A H87D 0.9900 . ?
C115 H11A 0.9900 . ?
C115 H11B 0.9900 . ?
C116 H11C 0.9800 . ?
C116 H11D 0.9800 . ?
C116 H11E 0.9800 . ?
Cl2 C2A 1.76(3) . ?
Cl1 C2A 1.73(3) . ?
C2A H2AA 0.9900 . ?
C2A H2AB 0.9900 . ?
Cl3 C117 1.61(3) . ?
Cl4 C117 1.68(3) . ?
C117 H11F 0.9900 . ?
C117 H11G 0.9900 . ?

loop_
_geom_torsion_atom_site_label_1
_geom_torsion_atom_site_label_2
_geom_torsion_atom_site_label_3
_geom_torsion_atom_site_label_4
_geom_torsion
_geom_torsion_site_symmetry_1
_geom_torsion_site_symmetry_2
_geom_torsion_site_symmetry_3
_geom_torsion_site_symmetry_4
_geom_torsion_publ_flag
Cu1 P1 C6 C12 -155.0(3) . . . . ?
Cu1 P1 C6 C18 27.0(3) . . . . ?
Cu1 P1 C8 N2 42.1(3) . . . . ?
Cu1 P1 C8 C16 -137.5(3) . . . . ?
Cu1 P1 C48 C44 -126.3(3) . . . . ?
Cu1 P1 C48 C35 53.9(3) . . . . ?
Cu1 C10 C2 C87 165(4) . . . . ?
Cu1 C28 C46 Cu5 59.8(4) . . . . ?
Cu1 C28 C46 C13 -132.2(9) . . . . ?
Cu1 C28 C46 Cu5A 47.0(6) . . . . ?
Cu1 C58 C68 Cu4 -152.7(6) . . . . ?
Cu1 C58 C68 C4 42(2) . . . . ?
Cu4 N4 C32 C54 172.7(3) . . . . ?
Cu4 N4 C76 P6 4.7(4) . . . . ?
Cu4 N4 C76 C49 -172.7(3) . . . . ?
Cu4 N6 C34 P4 18.9(3) . . . . ?
Cu4 N6 C34 C61 -161.0(3) . . . . ?
Cu4 N6 C57 C37 161.7(4) . . . . ?
Cu4 C20 C45A Cu6 -172.2(9) . . . . ?
Cu4 C20 C45A C47A -20(5) . . . . ?
Cu4 C58 C68 C4 -164.9(16) . . . . ?
Cu4 C45 C47 N8 -134.4(8) . . . . ?
Cu6 P3 C66 N7 36.4(3) . . . . ?
Cu6 P3 C66 C39 -144.4(3) . . . . ?
Cu6 P3 C74 C29 28.2(4) . . . . ?
Cu6 P3 C74 C83 -152.4(4) . . . . ?
Cu6 P3 C73 C21 -120.5(6) . . . . ?
Cu6 P3 C73 C93 63.7(6) . . . . ?
Cu6 P3 C73 C93A 23.5(6) . . . . ?
Cu6 P3 C73 C21A -146.8(10) . . . . ?
Cu6 C10 C2 C87 60(4) . . . . ?
Cu6 C20 C45 Cu4 -142.7(4) . . . . ?
Cu6 C20 C45A C47A 152(4) . . . . ?
Cu6 C28 C46 Cu5 -47.8(3) . . . . ?
Cu6 C28 C46 C13 120.2(10) . . . . ?
Cu6 C28 C46 Cu5A -60.6(5) . . . . ?
Cu6 C45A C47A N8A -137.1(10) . . . . ?
Cu3 P6 C50 C56 124.9(3) . . . . ?
Cu3 P6 C50 C85 -57.8(5) . . . . ?
Cu3 P6 C52 C86 -43.9(3) . . . . ?
Cu3 P6 C52 C67 136.8(3) . . . . ?
Cu3 P6 C76 N4 -23.6(3) . . . . ?
Cu3 P6 C76 C49 153.8(3) . . . . ?
Cu3 C10 C2 C87 -87(4) . . . . ?
Cu3 C20 C45 Cu4 -64.99(18) . . . . ?
Cu3 C20 C45A Cu6 45.4(8) . . . . ?
Cu3 C20 C45A C47A -162(3) . . . . ?
Cu3 C58 C68 Cu4 43.7(3) . . . . ?
Cu3 C58 C68 C4 -121.2(15) . . . . ?
Cu2 N7 C66 P3 -8.3(4) . . . . ?
Cu2 N7 C66 C39 172.5(3) . . . . ?
Cu2 N7 C88 C41 -174.3(3) . . . . ?
Cu2 N2 C8 P1 -21.7(3) . . . . ?
Cu2 N2 C8 C16 157.9(3) . . . . ?
Cu2 N2 C59 C96 -158.4(3) . . . . ?
Cu2 C28 C46 Cu5 -159.4(4) . . . . ?
Cu2 C28 C46 C13 8.6(13) . . . . ?
Cu2 C28 C46 Cu5A -172.2(6) . . . . ?
Cu5 P4 C22 C72 126.5(3) . . . . ?
Cu5 P4 C22 C80 -48.4(4) . . . . ?
Cu5 P4 C34 N6 -45.0(3) . . . . ?
Cu5 P4 C34 C61 134.9(3) . . . . ?
Cu5 P4 C38 C26 133.1(3) . . . . ?
Cu5 P4 C38 C78 -47.5(3) . . . . ?
Cu5 C20 C45 Cu4 57.1(6) . . . . ?
Cu5 C28 C46 C13 168.0(11) . . . . ?
Cu5 C46 C13 N5 -173.4(3) . . . . ?
P1 C6 C12 C42 -176.8(3) . . . . ?
P1 C6 C18 C30 176.3(3) . . . . ?
P1 C8 C16 C84 -179.4(3) . . . . ?
P1 C48 C35 C9 178.5(4) . . . . ?
P4 C22 C72 C7 -173.3(3) . . . . ?
P4 C22 C80 C53 174.2(3) . . . . ?
P4 C34 C61 C81 179.7(4) . . . . ?
P4 C38 C78 C70 -177.8(3) . . . . ?
P6 C50 C56 C92 178.0(3) . . . . ?
P6 C50 C85 C11 -176.8(6) . . . . ?
P6 C52 C86 C31 -178.3(3) . . . . ?
P6 C52 C67 C17 179.9(3) . . . . ?
P6 C76 C49 C64 -177.2(3) . . . . ?
P3 C66 C39 C3 -177.4(4) . . . . ?
P3 C74 C29 C75 177.1(4) . . . . ?
P3 C74 C83 C77 -175.6(4) . . . . ?
P3 C73 C21 C89 174.4(6) . . . . ?
P3 C73 C93 C95 -178.9(7) . . . . ?
P3 C73 C93A C95A -175.7(9) . . . . ?
P3 C73 C21A C89A -175.7(12) . . . . ?
P5 F9A Cl1 F2A -7.0(7) . . . . ?
P5 F9A Cl1 C2A -177.2(12) . . . . ?
P5 F2A Cl1 F9A 6.9(7) . . . . ?
P5 F2A Cl1 C2A 155(4) . . . . ?
N1 C1 C14 C36 47.0(4) . . . . ?
N1 C1 C14 C65 -134.6(4) . . . . ?
N1 C4 C68 Cu4 -135.4(2) . . . . ?
N1 C4 C68 C58 27.9(17) . . . . ?
N4 C32 C54 C64 0.6(6) . . . . ?
N4 C76 C49 C64 0.0(6) . . . . ?
N6 C34 C61 C81 -0.4(6) . . . . ?
N6 C57 C37 C81 0.2(8) . . . . ?
N7 C66 C39 C3 1.7(7) . . . . ?
N7 C88 C41 C3 1.7(7) . . . . ?
F4 P5 F9A Cl1 -170.9(7) . . . . ?
F4 P5 F2A Cl1 2.8(15) . . . . ?
N2 C8 C16 C84 1.1(5) . . . . ?
C1 N1 C4 C68 67.9(4) . . . . ?
C1 C14 C36 C82 178.2(4) . . . . ?
C1 C14 C65 C55 -177.7(4) . . . . ?
C4 N1 C1 C14 -162.2(3) . . . . ?
C6 P1 C8 N2 165.8(2) . . . . ?
C6 P1 C8 C16 -13.8(3) . . . . ?
C6 P1 C48 C44 103.6(3) . . . . ?
C6 P1 C48 C35 -76.1(3) . . . . ?
C6 C12 C42 C60 0.6(6) . . . . ?
C6 C18 C30 C60 0.7(6) . . . . ?
C8 P1 C6 C12 83.9(3) . . . . ?
C8 P1 C6 C18 -94.0(3) . . . . ?
C8 P1 C48 C44 -2.6(4) . . . . ?
C8 P1 C48 C35 177.6(3) . . . . ?
C8 N2 C59 C96 2.2(5) . . . . ?
C8 C16 C84 C96 0.7(6) . . . . ?
C10 C2 C87 N3 61(4) . . . . ?
C12 C6 C18 C30 -1.7(5) . . . . ?
C12 C42 C60 C30 -1.6(6) . . . . ?
C14 C36 C82 C97 0.0(6) . . . . ?
C16 C84 C96 C59 -0.9(6) . . . . ?
C18 C6 C12 C42 1.1(5) . . . . ?
C18 C30 C60 C42 1.0(6) . . . . ?
C20 C45A C47A N8A 76(4) . . . . ?
C22 P4 C34 N6 -169.0(2) . . . . ?
C22 P4 C34 C61 10.9(4) . . . . ?
C22 P4 C38 C26 -98.1(3) . . . . ?
C22 P4 C38 C78 81.3(3) . . . . ?
C22 C72 C7 C27 -1.0(6) . . . . ?
C22 C80 C53 C27 -0.2(7) . . . . ?
C24 C70 C78 C38 -1.5(6) . . . . ?
C26 C38 C78 C70 1.6(5) . . . . ?
C28 C46 C13 N5 20.7(12) . . . . ?
C32 N4 C76 P6 176.4(2) . . . . ?
C32 N4 C76 C49 -1.0(5) . . . . ?
C32 C54 C64 C49 -1.5(6) . . . . ?
C34 P4 C22 C72 -111.9(3) . . . . ?
C34 P4 C22 C80 73.2(3) . . . . ?
C34 P4 C38 C26 9.9(3) . . . . ?
C34 P4 C38 C78 -170.6(3) . . . . ?
C34 N6 C57 C37 -2.5(6) . . . . ?
C34 C61 C81 C37 -2.1(8) . . . . ?
C36 C14 C65 C55 0.7(6) . . . . ?
C36 C82 C97 C55 -0.2(7) . . . . ?
C38 P4 C22 C72 -4.7(3) . . . . ?
C38 P4 C22 C80 -179.6(3) . . . . ?
C38 P4 C34 N6 83.2(3) . . . . ?
C38 P4 C34 C61 -96.9(3) . . . . ?
C38 C26 C40 C24 -0.8(5) . . . . ?
C40 C24 C70 C78 0.2(6) . . . . ?
C40 C26 C38 P4 178.9(3) . . . . ?
C40 C26 C38 C78 -0.5(5) . . . . ?
C44 C48 C35 C9 -1.3(7) . . . . ?
C44 C15 C69 C9 -0.7(7) . . . . ?
C48 P1 C6 C12 -22.4(3) . . . . ?
C48 P1 C6 C18 159.6(3) . . . . ?
C48 P1 C8 N2 -87.0(3) . . . . ?
C48 P1 C8 C16 93.4(3) . . . . ?
C48 C44 C15 C69 -0.1(7) . . . . ?
C48 C35 C9 C69 0.5(8) . . . . ?
C50 P6 C52 C86 -173.0(3) . . . . ?
C50 P6 C52 C67 7.7(4) . . . . ?
C50 P6 C76 N4 103.7(3) . . . . ?
C50 P6 C76 C49 -78.9(4) . . . . ?
C50 C56 C92 C19 -0.9(7) . . . . ?
C50 C85 C11 C19 -1.8(12) . . . . ?
C52 P6 C50 C56 -106.4(4) . . . . ?
C52 P6 C50 C85 70.8(5) . . . . ?
C52 P6 C76 N4 -148.2(3) . . . . ?
C52 P6 C76 C49 29.2(4) . . . . ?
C52 C86 C31 C33 -2.0(6) . . . . ?
C52 C67 C17 C33 -1.4(7) . . . . ?
C54 C64 C49 C76 1.2(6) . . . . ?
C56 C50 C85 C11 0.6(9) . . . . ?
C56 C92 C19 C11 -0.3(9) . . . . ?
C62 C94 C5 C43 -1.5(7) . . . . ?
C62 C71 C79 C43 -1.2(7) . . . . ?
C66 P3 C74 C29 151.4(4) . . . . ?
C66 P3 C74 C83 -29.2(4) . . . . ?
C66 P3 C73 C21 115.0(6) . . . . ?
C66 P3 C73 C93 -60.9(6) . . . . ?
C66 P3 C73 C93A -101.0(6) . . . . ?
C66 P3 C73 C21A 88.7(10) . . . . ?
C66 N7 C88 C41 0.4(6) . . . . ?
C66 C39 C3 C41 0.4(8) . . . . ?
C70 C24 C40 C26 0.9(6) . . . . ?
C72 C22 C80 C53 -0.9(6) . . . . ?
C74 P3 C66 N7 -88.4(3) . . . . ?
C74 P3 C66 C39 90.8(4) . . . . ?
C74 P3 C73 C21 7.9(7) . . . . ?
C74 P3 C73 C93 -167.9(6) . . . . ?
C74 P3 C73 C93A 151.9(6) . . . . ?
C74 P3 C73 C21A -18.4(10) . . . . ?
C74 C29 C75 C63 -1.1(9) . . . . ?
C76 P6 C50 C56 -0.6(4) . . . . ?
C76 P6 C50 C85 176.7(4) . . . . ?
C76 P6 C52 C86 79.2(3) . . . . ?
C76 P6 C52 C67 -100.1(4) . . . . ?
C76 N4 C32 C54 0.7(5) . . . . ?
C80 C22 C72 C7 1.5(6) . . . . ?
C80 C53 C27 C7 0.9(7) . . . . ?
C82 C97 C55 C65 0.7(8) . . . . ?
C84 C96 C59 N2 -0.6(6) . . . . ?
C86 C52 C67 C17 0.6(6) . . . . ?
C86 C31 C33 C17 1.2(7) . . . . ?
C88 N7 C66 P3 177.1(3) . . . . ?
C88 N7 C66 C39 -2.1(6) . . . . ?
C88 C41 C3 C39 -2.1(7) . . . . ?
C90 N1 C1 C14 76.0(4) . . . . ?
C90 N1 C4 C68 -169.7(3) . . . . ?
C92 C19 C11 C85 1.6(11) . . . . ?
C94 C62 C51 N5 32.5(5) . . . . ?
C94 C62 C71 C79 -0.4(6) . . . . ?
C94 C5 C43 C79 -0.2(8) . . . . ?
C97 C55 C65 C14 -0.9(7) . . . . ?
C25 N5 C51 C62 -170.6(3) . . . . ?
C25 N5 C13 C46 -60.2(4) . . . . ?
C51 N5 C13 C46 66.4(4) . . . . ?
C51 C62 C94 C5 -180.0(4) . . . . ?
C51 C62 C71 C79 -178.7(4) . . . . ?
C13 N5 C51 C62 62.4(4) . . . . ?
C53 C27 C7 C72 -0.3(7) . . . . ?
C57 N6 C34 P4 -177.4(3) . . . . ?
C57 N6 C34 C61 2.7(5) . . . . ?
C57 C37 C81 C61 2.2(8) . . . . ?
C29 C74 C83 C77 3.8(8) . . . . ?
C59 N2 C8 P1 177.9(3) . . . . ?
C59 N2 C8 C16 -2.5(5) . . . . ?
C15 C44 C48 P1 -178.6(3) . . . . ?
C15 C44 C48 C35 1.1(6) . . . . ?
C15 C69 C9 C35 0.5(8) . . . . ?
C31 C33 C17 C67 0.4(7) . . . . ?
C63 C77 C83 C74 -1.8(9) . . . . ?
C65 C14 C36 C82 -0.2(6) . . . . ?
C67 C52 C86 C31 1.1(6) . . . . ?
C71 C62 C94 C5 1.7(6) . . . . ?
C71 C62 C51 N5 -149.3(4) . . . . ?
C71 C79 C43 C5 1.5(8) . . . . ?
C73 P3 C66 N7 163.0(3) . . . . ?
C73 P3 C66 C39 -17.8(4) . . . . ?
C73 P3 C74 C29 -100.8(4) . . . . ?
C73 P3 C74 C83 78.7(5) . . . . ?
C73 C21 C89 C23 18.3(13) . . . . ?
C73 C93 C95 C23 -10.0(16) . . . . ?
C73 C93A C95A C23A 9.5(19) . . . . ?
C75 C63 C77 C83 -1.7(9) . . . . ?
C77 C63 C75 C29 3.1(9) . . . . ?
C83 C74 C29 C75 -2.4(8) . . . . ?
C21 C73 C93 C95 4.9(13) . . . . ?
C21 C89 C23 C95 -23.2(16) . . . . ?
C85 C50 C56 C92 0.7(7) . . . . ?
C87 N3 C99 C98 -91.4(11) . . . . ?
C89 C23 C95 C93 19.4(18) . . . . ?
C45 C47 N8 C106 83.6(12) . . . . ?
C45 C47 N8 C107 -22(2) . . . . ?
C91 N3 C87 C2 55.5(14) . . . . ?
C91 N3 C99 C98 143.5(11) . . . . ?
C93 C73 C21 C89 -9.7(12) . . . . ?
C47 N8 C106 C114 161.5(9) . . . . ?
C45A C47A N8A C115 -54.8(16) . . . . ?
C45A C47A N8A C116 60.4(15) . . . . ?
C47A N8A C115 C108 -156.8(12) . . . . ?
C93A C73 C21A C89A 15(2) . . . . ?
C93A C95A C23A C89A -20(2) . . . . ?
C95A C23A C89A C21A 29(2) . . . . ?
C23A C89A C21A C73 -26(2) . . . . ?
C21A C73 C93A C95A -5.4(17) . . . . ?
N8 C106 C114 C1E 121.1(9) . . . . ?
N8 C106 C114 C1I -65.8(12) . . . . ?
F7A P5 F9A Cl1 98.3(8) . . . . ?
F7A P5 F2A Cl1 -89.6(7) . . . . ?
F11A P5 F2A Cl1 168.2(7) . . . . ?
F5A P5 F9A Cl1 -75.2(8) . . . . ?
F5A P5 F2A Cl1 75.2(7) . . . . ?
F9A P5 F2A Cl1 -6.1(6) . . . . ?
F9A Cl1 C2A Cl2 62.8(19) . . . . ?
F2A P5 F9A Cl1 6.5(7) . . . . ?
F2A Cl1 C2A Cl2 -84(5) . . . . ?
C98 C100 C101 C102 -18(2) . . . . ?
C98 C104 C103 C102 18(2) . . . . ?
C98 C105 C1A C1C 12(2) . . . . ?
C99 N3 C87 C2 -60.4(14) . . . . ?
C99 C98 C100 C101 162.0(11) . . . . ?
C99 C98 C104 C103 -167.4(13) . . . . ?
C100 C98 C99 N3 9.3(14) . . . . ?
C100 C98 C104 C103 -23.1(16) . . . . ?
C100 C101 C102 C103 9(2) . . . . ?
C104 C98 C99 N3 146.2(9) . . . . ?
C104 C98 C100 C101 21.7(16) . . . . ?
C104 C103 C102 C101 -10(2) . . . . ?
C99A N3 C87A C2 -62.5(9) . . . . ?
C99A C98 C105 C1A -174.9(13) . . . . ?
C99A C98 C1D C1B 172.9(11) . . . . ?
C105 C98 C99A N3 67.7(14) . . . . ?
C105 C98 C1D C1B 9.8(16) . . . . ?
C105 C1A C1C C1B -8(2) . . . . ?
C1C C1B C1D C98 -8(2) . . . . ?
C1D C98 C99A N3 -94.2(10) . . . . ?
C1D C98 C105 C1A -11.7(19) . . . . ?
C1D C1B C1C C1A 6(2) . . . . ?
C106 C114 C1E C1F 173.1(9) . . . . ?
C106 C114 C1I C111 -173.2(9) . . . . ?
C107 N8 C106 C114 -69.0(13) . . . . ?
C109 C110 C1H C112 -4(3) . . . . ?
C109 C108 C115 N8A 35(2) . . . . ?
C113 C112 C1H C110 8(3) . . . . ?
C113 C108 C115 N8A -155.3(14) . . . . ?
C110 C109 C108 C113 4(2) . . . . ?
C110 C109 C108 C115 175.6(17) . . . . ?
C112 C113 C108 C109 1(2) . . . . ?
C112 C113 C108 C115 -170.6(15) . . . . ?
C108 C109 C110 C1H -3(3) . . . . ?
C108 C113 C112 C1H -7(3) . . . . ?
C114 C1E C1F C1G 0.0 . . . . ?
C1E C114 C1I C111 0.0 . . . . ?
C1E C1F C1G C111 0.0 . . . . ?
C1F C1G C111 C1I 0.0 . . . . ?
C1G C111 C1I C114 0.0 . . . . ?
C1I C114 C1E C1F 0.0 . . . . ?
Cu5A P4 C22 C72 113.7(6) . . . . ?
Cu5A P4 C22 C80 -61.2(6) . . . . ?
Cu5A P4 C34 N6 -35.5(5) . . . . ?
Cu5A P4 C34 C61 144.4(5) . . . . ?
Cu5A P4 C38 C26 136.6(3) . . . . ?
Cu5A P4 C38 C78 -44.0(3) . . . . ?
Cu5A C20 C45A Cu6 -72.4(3) . . . . ?
Cu5A C20 C45A C47A 80(4) . . . . ?
Cu5A C28 C46 C13 -179(100) . . . . ?
Cu5A C46 C13 N5 -158.4(6) . . . . ?
Cu5A C58 C68 Cu4 -66.9(4) . . . . ?
Cu5A C58 C68 C4 128.2(16) . . . . ?
C91A N3 C99A C98 83.3(12) . . . . ?
C91A N3 C87A C2 64.8(10) . . . . ?
C87A N3 C99A C98 -156.0(9) . . . . ?
C116 N8A C115 C108 83.5(14) . . . . ?
